data_7135559
loop_
_publ_author_name
'Qin, Haowei'
'Wang, Tingting'
'Feng, Tingting'
'Zhu, Zhenhua'
'Ying, Xu'
'Zhang, Peng'
'Tang, Jinkui'

_publ_section_title
;
 Chiral biphenanthrene-diol-based lanthanide cubanes.
;
_journal_issue 24
_journal_name_full 'Chemical communications (Cambridge, England)'
_journal_page_first 6591
_journal_page_last 6595
_journal_paper_doi 10.1039/d6cc00777e
_journal_volume 62
_journal_year 2026
_chemical_absolute_configuration rmad
_chemical_formula_moiety 'C168 H100 Er4 O16, 4(C5 H14 N3), C H2 Cl2, 6[CH2Cl2], 1[H2O]'
_chemical_formula_sum 'C195 H172 Cl14 Er4 N12 O17'
_chemical_formula_weight 4120.78
_space_group_crystal_system orthorhombic
_space_group_IT_number 19
_space_group_name_Hall 'P 2ac 2ab'
_space_group_name_H-M_alt 'P 21 21 21'
_atom_sites_solution_hydrogens mixed
_atom_sites_solution_primary dual
_audit_creation_date 2025-05-13
_audit_creation_method
;
Olex2 1.5
(compiled 2022.04.07 svn.rca3783a0 for OlexSys, GUI svn.r6498)
;
_audit_update_record
;
2026-01-04 deposited with the CCDC.	2026-03-04 downloaded from the CCDC.
;
_cell_angle_alpha 90
_cell_angle_beta 90
_cell_angle_gamma 90
_cell_formula_units_Z 4
_cell_length_a 17.5439(6)
_cell_length_b 28.4744(11)
_cell_length_c 35.6072(14)
_cell_measurement_reflns_used 9947
_cell_measurement_temperature 180.00
_cell_measurement_theta_max 24.520
_cell_measurement_theta_min 2.322
_cell_volume 17787.6(12)
_computing_cell_refinement 'SAINT V8.38A (Bruker, 2018)'
_computing_data_reduction 'SAINT V8.38A (Bruker, 2018)'
_computing_molecular_graphics 'Olex2 1.5 (Dolomanov et al., 2009)'
_computing_publication_material 'Olex2 1.5 (Dolomanov et al., 2009)'
_computing_structure_refinement 'SHELXL 2018/3 (Sheldrick, 2015)'
_computing_structure_solution 'SHELXT 2018/2 (Sheldrick, 2018)'
_diffrn_ambient_temperature 180.00
_diffrn_measured_fraction_theta_full 0.995
_diffrn_measured_fraction_theta_max 0.995
_diffrn_measurement_device_type 'CCD area detector'
_diffrn_measurement_method 'phi and omega scans'
_diffrn_radiation_monochromator graphite
_diffrn_radiation_type MoK\a
_diffrn_radiation_wavelength 0.71073
_diffrn_reflns_av_R_equivalents 0.0846
_diffrn_reflns_av_unetI/netI 0.0880
_diffrn_reflns_Laue_measured_fraction_full 0.995
_diffrn_reflns_Laue_measured_fraction_max 0.995
_diffrn_reflns_limit_h_max 19
_diffrn_reflns_limit_h_min -20
_diffrn_reflns_limit_k_max 33
_diffrn_reflns_limit_k_min -33
_diffrn_reflns_limit_l_max 42
_diffrn_reflns_limit_l_min -42
_diffrn_reflns_number 100808
_diffrn_reflns_point_group_measured_fraction_full 0.993
_diffrn_reflns_point_group_measured_fraction_max 0.993
_diffrn_reflns_theta_full 25.085
_diffrn_reflns_theta_max 25.085
_diffrn_reflns_theta_min 2.322
_diffrn_source_current 1.4
_diffrn_source_power 0.07
_diffrn_source_voltage 50.0
_exptl_absorpt_coefficient_mu 2.146
_exptl_absorpt_correction_T_max 0.7452
_exptl_absorpt_correction_T_min 0.5900
_exptl_absorpt_correction_type multi-scan
_exptl_absorpt_process_details
;
SADABS-2016/2 (Bruker,2016/2) was used for absorption correction.
wR2(int) was 0.0895 before and 0.0796 after correction.
The Ratio of minimum to maximum transmission is 0.7917.
The \l/2 correction factor is Not present.
;
_exptl_crystal_colour 'clear light colourless'
_exptl_crystal_colour_lustre clear
_exptl_crystal_colour_modifier light
_exptl_crystal_colour_primary colourless
_exptl_crystal_density_diffrn 1.539
_exptl_crystal_description block
_exptl_crystal_F_000 8288
_exptl_crystal_size_max 0.14
_exptl_crystal_size_mid 0.12
_exptl_crystal_size_min 0.1
_refine_diff_density_max 0.807
_refine_diff_density_min -1.256
_refine_diff_density_rms 0.113
_refine_ls_abs_structure_details
;
 Flack x determined using 8946 quotients [(I+)-(I-)]/[(I+)+(I-)]
 (Parsons, Flack and Wagner, Acta Cryst. B69 (2013) 249-259).
;
_refine_ls_abs_structure_Flack 0.023(5)
_refine_ls_extinction_method none
_refine_ls_goodness_of_fit_ref 1.016
_refine_ls_hydrogen_treatment constr
_refine_ls_matrix_type full
_refine_ls_number_parameters 1961
_refine_ls_number_reflns 31373
_refine_ls_number_restraints 1486
_refine_ls_restrained_S_all 1.017
_refine_ls_R_factor_all 0.0799
_refine_ls_R_factor_gt 0.0528
_refine_ls_shift/su_max 0.001
_refine_ls_shift/su_mean 0.000
_refine_ls_structure_factor_coef Fsqd
_refine_ls_weighting_details 'w=1/[\s^2^(Fo^2^)+(0.0501P)^2^+38.0049P] where P=(Fo^2^+2Fc^2^)/3'
_refine_ls_weighting_scheme calc
_refine_ls_wR_factor_gt 0.1147
_refine_ls_wR_factor_ref 0.1305
_reflns_Friedel_coverage 0.858
_reflns_Friedel_fraction_full 0.990
_reflns_Friedel_fraction_max 0.990
_reflns_number_gt 24144
_reflns_number_total 31373
_reflns_threshold_expression 'I > 2\s(I)'
_cod_data_source_file d6cc00777e2.cif
_cod_data_source_block 123_CCDC2
_cod_depositor_comments 'Adding full bibliography for 7135556--7135559.cif.'
_cod_database_code 7135559
_shelx_shelxl_version_number 2018/3
_shelx_space_group_comment
;
The symmetry employed for this shelxl refinement is uniquely defined
by the following loop, which should always be used as a source of
symmetry information in preference to the above space-group names.
They are only intended as comments.
;
_shelx_estimated_absorpt_t_max 0.814
_shelx_estimated_absorpt_t_min 0.753
_olex2_refinement_description
;
1. Fixed Uiso
 At 1.2 times of:
  All C(H) groups, All C(H,H) groups, All N(H,H) groups
 At 1.5 times of:
  All C(H,H,H) groups
2. Restrained distances
 Cl2-C1B
 1.78 with sigma of 0.02
 Cl1-C1B
 1.77 with sigma of 0.02
 Cl2-C1B = Cl1-C1B
 1.771 with sigma of 0.01
 Cl2-Cl1
 2.916 with sigma of 0.03
 Cl2-Cl1
 2.92 with sigma of 0.04
 N10-C178 \\sim N10-C160 \\sim N7-C179 \\sim N7-C151
 with sigma of 0.02
 N10-C153 \\sim N7-C153
 with sigma of 0.02
3. Restrained planarity
 N2, N7, N10, C153
 with sigma of 0.1
 N3, N11, N12, C186
 with sigma of 0.1
4. Uiso/Uaniso restraints and constraints
C1 \\sim C2 \\sim C3 \\sim C4 \\sim C5 \\sim C6 \\sim C7 \\sim C8 \\sim C9
\\sim C10 \\sim C11 \\sim C12 \\sim C13 \\sim C14 \\sim C15 \\sim C16 \\sim C17
\\sim C18 \\sim C19 \\sim C20 \\sim C21 \\sim C22 \\sim C23 \\sim C24 \\sim C25
\\sim C26 \\sim C27 \\sim C28 \\sim C29 \\sim C30 \\sim C31 \\sim C32 \\sim C33
\\sim C34 \\sim C35 \\sim C36 \\sim C37 \\sim C38 \\sim C39 \\sim C40 \\sim C41
\\sim C42 \\sim C43 \\sim C44 \\sim C45 \\sim C46 \\sim C47 \\sim C48 \\sim C49
\\sim C50 \\sim C51 \\sim C52 \\sim C53 \\sim C54 \\sim C55 \\sim C56 \\sim C57
\\sim C58 \\sim C59 \\sim C60 \\sim C61 \\sim C62 \\sim C63 \\sim C64 \\sim C65
\\sim C66 \\sim C67 \\sim C68 \\sim C69 \\sim C70 \\sim C71 \\sim C72 \\sim C73
\\sim C74 \\sim C75 \\sim C76 \\sim C77 \\sim C78 \\sim C79 \\sim C80 \\sim C81
\\sim C82 \\sim C83 \\sim C84 \\sim C85 \\sim C86 \\sim C87 \\sim C88 \\sim C89
\\sim C90 \\sim C91 \\sim C92 \\sim C93 \\sim C94 \\sim C95 \\sim C96 \\sim C97
\\sim C98 \\sim C99 \\sim C100 \\sim C101 \\sim C102 \\sim C103 \\sim C104
\\sim C105 \\sim C106 \\sim C107 \\sim C108 \\sim C109 \\sim C110 \\sim C111
\\sim C112 \\sim C113 \\sim C114 \\sim C115 \\sim C116 \\sim C117 \\sim C118
\\sim C119 \\sim C120 \\sim C121 \\sim C122 \\sim C123 \\sim C124 \\sim C125
\\sim C126 \\sim C128 \\sim C129 \\sim C130 \\sim C131 \\sim C132 \\sim C133
\\sim C134 \\sim C135 \\sim C136 \\sim C137 \\sim C139 \\sim C141 \\sim C143
\\sim C144 \\sim C145 \\sim C146 \\sim C147 \\sim C148 \\sim C149 \\sim C150
\\sim C152 \\sim C154 \\sim C155 \\sim C156 \\sim C158 \\sim C159 \\sim C161
\\sim C162 \\sim C164 \\sim C165 \\sim C166 \\sim C167 \\sim C168 \\sim C169
\\sim C170 \\sim C171 \\sim C172 \\sim C173 \\sim C174 \\sim C175 \\sim C176
\\sim C177 \\sim C127 \\sim C138 \\sim C140 \\sim C142 \\sim C163 \\sim C151
\\sim C153 \\sim C160 \\sim C178 \\sim C179 \\sim C185 \\sim C186 \\sim C187
\\sim C188 \\sim C189 \\sim C180 \\sim C181 \\sim C182 \\sim C183 \\sim C184:
within 2A with sigma of 0.01 and sigma for terminal atoms of 0.02 within 2A
N2 \\sim N7 \\sim N10 \\sim C151 \\sim C153 \\sim C160 \\sim C178 \\sim C179:
within 2A with sigma of 0.01 and sigma for terminal atoms of 0.02 within 2A
N4 \\sim N8 \\sim N9 \\sim C180 \\sim C181 \\sim C182 \\sim C183 \\sim C184:
within 2A with sigma of 0.01 and sigma for terminal atoms of 0.02 within 2A
Cl1 \\sim Cl2 \\sim C1B: within 2A with sigma of 0.04 and sigma for terminal
atoms of 0.08 within 2A
N3 \\sim N11 \\sim N12 \\sim C185 \\sim C186 \\sim C187 \\sim C188 \\sim C189:
within 2A with sigma of 0.01 and sigma for terminal atoms of 0.02 within 2A
C1 \\sim C2 \\sim C3 \\sim C4 \\sim C5 \\sim C6 \\sim C7 \\sim C8 \\sim C9
\\sim C10 \\sim C11 \\sim C12 \\sim C13 \\sim C14 \\sim C15 \\sim C16 \\sim C17
\\sim C18 \\sim C19 \\sim C20 \\sim C21 \\sim C22 \\sim C23 \\sim C24 \\sim C25
\\sim C26 \\sim C27 \\sim C28 \\sim C29 \\sim C30 \\sim C31 \\sim C32 \\sim C33
\\sim C34 \\sim C35 \\sim C36 \\sim C37 \\sim C38 \\sim C39 \\sim C40 \\sim C41
\\sim C42 \\sim C43 \\sim C44 \\sim C45 \\sim C46 \\sim C47 \\sim C48 \\sim C49
\\sim C50 \\sim C51 \\sim C52 \\sim C53 \\sim C54 \\sim C55 \\sim C56 \\sim C57
\\sim C58 \\sim C59 \\sim C60 \\sim C61 \\sim C62 \\sim C63 \\sim C64 \\sim C65
\\sim C66 \\sim C67 \\sim C68 \\sim C69 \\sim C70 \\sim C71 \\sim C72 \\sim C73
\\sim C74 \\sim C75 \\sim C76 \\sim C77 \\sim C78 \\sim C79 \\sim C80 \\sim C81
\\sim C82 \\sim C83 \\sim C84 \\sim C85 \\sim C86 \\sim C87 \\sim C88 \\sim C89
\\sim C90 \\sim C91 \\sim C92 \\sim C93 \\sim C94 \\sim C95 \\sim C96 \\sim C97
\\sim C98 \\sim C99 \\sim C100 \\sim C101 \\sim C102 \\sim C103 \\sim C104
\\sim C105 \\sim C106 \\sim C107 \\sim C108 \\sim C109 \\sim C110 \\sim C111
\\sim C112 \\sim C113 \\sim C114 \\sim C115 \\sim C116 \\sim C117 \\sim C118
\\sim C119 \\sim C120 \\sim C121 \\sim C122 \\sim C123 \\sim C124 \\sim C125
\\sim C126 \\sim C128 \\sim C129 \\sim C130 \\sim C131 \\sim C132 \\sim C133
\\sim C134 \\sim C135 \\sim C136 \\sim C137 \\sim C139 \\sim C141 \\sim C143
\\sim C144 \\sim C145 \\sim C146 \\sim C147 \\sim C148 \\sim C149 \\sim C150
\\sim C152 \\sim C154 \\sim C155 \\sim C156 \\sim C158 \\sim C159 \\sim C161
\\sim C162 \\sim C164 \\sim C165 \\sim C166 \\sim C167 \\sim C168 \\sim C169
\\sim C170 \\sim C171 \\sim C172 \\sim C173 \\sim C174 \\sim C175 \\sim C176
\\sim C177 \\sim C1B \\sim C127 \\sim C138 \\sim C140 \\sim C142 \\sim C163
\\sim C151 \\sim C153 \\sim C160 \\sim C178 \\sim C179 \\sim C185 \\sim C186
\\sim C187 \\sim C188 \\sim C189 \\sim C180 \\sim C181 \\sim C182 \\sim C183
\\sim C184: within 2A with sigma of 0.01 and sigma for terminal atoms of 0.02
within 2A
Uanis(C146) \\sim Ueq: with sigma of 0.01 and sigma for terminal atoms of 0.02
Uanis(C139) \\sim Ueq: with sigma of 0.01 and sigma for terminal atoms of 0.02
Uanis(C168) \\sim Ueq: with sigma of 0.01 and sigma for terminal atoms of 0.02
Uanis(C171) \\sim Ueq: with sigma of 0.01 and sigma for terminal atoms of 0.02
Uanis(C170) \\sim Ueq, Uanis(C169) \\sim Ueq: with sigma of 0.01 and sigma for
terminal atoms of 0.02
Uanis(C153) \\sim Ueq: with sigma of 0.01 and sigma for terminal atoms of 0.02
5. Rigid body (RIGU) restrains
 N3, N11, N12, C185, C186, C187, C188, C189
 with sigma for 1-2 distances of 0.002 and sigma for 1-3 distances of 0.002
 N2, N7, N10, C151, C153, C160, C178, C179
 with sigma for 1-2 distances of 0.002 and sigma for 1-3 distances of 0.002
 Cl1, Cl2, C1B
 with sigma for 1-2 distances of 0.004 and sigma for 1-3 distances of 0.004
 N2, H2A, H2B, N7, N10, C151, H15A, H15B, H15C, C153, C160, H16A, H16B, H16C,
 C178, H17A, H17B, H17C, C179, H17D, H17E, H17F
 with sigma for 1-2 distances of 0.004 and sigma for 1-3 distances of 0.004
 N3, H3A, H3B, N11, N12, C185, H18M, H18N, H18O, C186, C187, H18P, H18Q, H18R,
 C188, H18S, H18T, H18U, C189, H18V, H18W, H18X
 with sigma for 1-2 distances of 0.001 and sigma for 1-3 distances of 0.001
6.a Everything fixed:
 O1, H1, O2, H2, O3, H3, O4, H4
6.b Riding coordinates:
 C178(H17A,H17B,H17C), C185(H18M,H18N,H18O), C189(H18V,H18W,H18X), C181(H18A,
 H18B,H18C)
6.c Rotating group:
 N1(H1B,H1C)
6.d Secondary CH2 refined with riding coordinates:
 C1B(H1BA,H1BB)
6.e Aromatic/amide H refined with riding coordinates:
 C1(H1A), C5(H5), C11(H11), C16(H16), C17(H17), C20(H20), C24(H24), C31(H31),
 C32(H32), C33(H33), C35(H35), C43(H43), C44(H44), C48(H48), C55(H55), C56(H56),
  C57(H57), C58(H58), C62(H62), C63(H63), C65(H65), C67(H67), C71(H71),
 C77(H77), C78(H78), C80(H80), C81(H81), C84(H84), C85(H85), C86(H86), C88(H88),
  C89(H89), C90(H90), C91(H91), C92(H92), C94(H94), C96(H96), C97(H97),
 C98(H98), C99(H99), C100(H100), C102(H102), C103(H103), C105(H105), C106(H106),
  C107(H107), C108(H108), C110(H110), C111(H111), C112(H112), C113(H113),
 C114(H114), C115(H115), C116(H116), C117(H117), C118(H118), C119(H119),
 C120(H120), C122(H122), C123(H123), C124(H124), C126(H126), C128(H128),
 C130(H130), C131(H131), C132(H132), C133(H133), C134(H134), C135(H135),
 C136(H136), C137(H137), C139(H139), C141(H141), C143(H143), C144(H144),
 C148(H148), C149(H149), C146(H146), C147(H147), C150(H150), C152(H152),
 C154(H154), C155(H155), C159(H159), C161(H161), C162(H162), C164(H164),
 C165(H165), C166(H166), C167(H167), C168(H168), C171(H171), C172(H172),
 C173(H173), C174(H174), C177(H177)
6.f Fitted hexagon refined as free rotating group:
 C148(C149,C146,C15,C14,C147), C169(C170,C171,C172,C173,C174)
6.g X=CH2 refined with riding coordinates:
 N2(H2A,H2B), N3(H3A,H3B), N4(H4A,H4B)
6.h Idealised Me refined as rotating group:
 C138(H13A,H13B,H13C), C140(H14A,H14B,H14C), C142(H14D,H14E,H14F), C163(H16D,
 H16E,H16F), C151(H15A,H15B,H15C), C160(H16A,H16B,H16C), C179(H17D,H17E,H17F),
 C187(H18P,H18Q,H18R), C188(H18S,H18T,H18U), C182(H18D,H18E,H18F), C183(H18G,
 H18H,H18I), C184(H18J,H18K,H18L)
;
_smtbx_masks_special_details
;
A solvent mask was calculated and 1024 electrons were 
found in a volume of 3920\%A^3^ in 2 voids per unit cell. 
This is consistent with the presence of 
6[CH2Cl2], 1[H2O] per Asymmetric Unit 
which account for 1048 electrons 
per unit cell.
;
_smtbx_masks_void_probe_radius 1.2
_smtbx_masks_void_truncation_radius 1.2
_olex2_submission_special_instructions 'No special instructions were received'

loop_
_space_group_symop_operation_xyz
'x, y, z'
'-x+1/2, -y, z+1/2'
'-x, y+1/2, -z+1/2'
'x+1/2, -y+1/2, -z'

loop_
_atom_site_label
_atom_site_type_symbol
_atom_site_fract_x
_atom_site_fract_y
_atom_site_fract_z
_atom_site_U_iso_or_equiv
_atom_site_adp_type
_atom_site_occupancy
_atom_site_site_symmetry_order
_atom_site_calc_flag
_atom_site_refinement_flags_posn
_atom_site_refinement_flags_adp
_atom_site_refinement_flags_occupancy
_atom_site_disorder_assembly
_atom_site_disorder_group
Er1 Er 0.45058(4) 0.53412(2) 0.34802(2) 0.03774(15) Uani 1 1 d . . . . .
Er2 Er 0.53942(4) 0.43859(2) 0.40393(2) 0.03897(15) Uani 1 1 d . . . . .
Er3 Er 0.37549(4) 0.41115(2) 0.34126(2) 0.03576(15) Uani 1 1 d . . . . .
Er4 Er 0.34728(4) 0.48336(2) 0.42882(2) 0.03635(15) Uani 1 1 d . . . . .
O1 O 0.342400 0.487510 0.362110 0.034 Uani 1 1 d . . . . .
H1 H 0.298040 0.499130 0.350980 0.050 Uiso 1 1 d . . . . .
O2 O 0.489130 0.455150 0.343570 0.038 Uani 1 1 d . . . . .
H2 H 0.523970 0.448380 0.322830 0.050 Uiso 1 1 d . . . . .
O3 O 0.469390 0.508700 0.409760 0.036 Uani 1 1 d . . . . .
H3 H 0.488290 0.531530 0.425180 0.050 Uiso 1 1 d . . . . .
O4 O 0.408660 0.415590 0.405310 0.035 Uani 1 1 d . . . . .
H4 H 0.396840 0.387570 0.419470 0.050 Uiso 1 1 d . . . . .
O5 O 0.3767(6) 0.5929(3) 0.3575(2) 0.043(2) Uani 1 1 d . . . . .
O6 O 0.4484(6) 0.5345(3) 0.2877(3) 0.053(3) Uani 1 1 d . . . . .
O7 O 0.5634(6) 0.5659(3) 0.3524(3) 0.057(3) Uani 1 1 d . . . . .
O8 O 0.5596(6) 0.4405(3) 0.4626(3) 0.057(3) Uani 1 1 d . . . . .
O9 O 0.6409(6) 0.4708(3) 0.3844(3) 0.053(3) Uani 1 1 d . . . . .
O10 O 0.5708(6) 0.3657(3) 0.3980(3) 0.050(3) Uani 1 1 d . . . . .
O11 O 0.4423(6) 0.3519(3) 0.3268(3) 0.050(3) Uani 1 1 d . . . . .
O12 O 0.3401(6) 0.4287(3) 0.2859(2) 0.050(3) Uani 1 1 d . . . . .
O13 O 0.2716(5) 0.3740(3) 0.3574(3) 0.046(2) Uani 1 1 d . . . . .
O14 O 0.3740(6) 0.4595(3) 0.4834(2) 0.051(3) Uani 1 1 d . . . . .
O15 O 0.3301(5) 0.5555(3) 0.4400(2) 0.042(2) Uani 1 1 d . . . . .
O16 O 0.2315(6) 0.4574(3) 0.4282(3) 0.049(2) Uani 1 1 d . . . . .
C1 C 0.2253(9) 0.4729(4) 0.2800(4) 0.047(3) Uani 1 1 d . U . . .
H1A H 0.200384 0.452318 0.297055 0.057 Uiso 1 1 calc R U . . .
C2 C 0.2465(9) 0.3536(5) 0.3896(4) 0.047(3) Uani 1 1 d . U . . .
C3 C 0.5340(10) 0.3257(5) 0.4031(4) 0.052(3) Uani 1 1 d . U . . .
C4 C 0.3026(8) 0.6023(4) 0.3615(4) 0.038(3) Uani 1 1 d . U . . .
C5 C 0.2890(10) 0.3147(5) 0.4040(4) 0.055(3) Uani 1 1 d . U . . .
H5 H 0.334174 0.303964 0.392103 0.066 Uiso 1 1 calc R U . . .
C6 C 0.4757(9) 0.2529(5) 0.3789(4) 0.050(3) Uani 1 1 d . U . . .
C7 C 0.6806(7) 0.4835(5) 0.3533(4) 0.049(3) Uani 1 1 d . U . . .
C8 C 0.5221(8) 0.2949(4) 0.3724(4) 0.045(3) Uani 1 1 d . U . . .
C9 C 0.4231(10) 0.4831(5) 0.2371(4) 0.051(3) Uani 1 1 d . U . . .
C10 C 0.5577(8) 0.3096(4) 0.3372(4) 0.042(3) Uani 1 1 d . U . . .
C11 C 0.6937(9) 0.4513(6) 0.3272(4) 0.062(4) Uani 1 1 d . U . . .
H11 H 0.671186 0.421033 0.329252 0.074 Uiso 1 1 calc R U . . .
C12 C 0.0922(9) 0.4119(6) 0.3592(4) 0.055(3) Uani 1 1 d . U . . .
C13 C 0.1576(11) 0.3486(6) 0.4420(4) 0.064(3) Uani 1 1 d . U . . .
C16 C 0.1195(13) 0.3008(8) 0.5098(6) 0.094(5) Uani 1 1 d . U . . .
H16 H 0.104307 0.283984 0.531592 0.112 Uiso 1 1 calc R U . . .
C17 C 0.1780(12) 0.2861(7) 0.4891(5) 0.083(4) Uani 1 1 d . U . . .
H17 H 0.207587 0.260045 0.497202 0.099 Uiso 1 1 calc R U . . .
C18 C 0.1963(12) 0.3094(6) 0.4546(5) 0.069(4) Uani 1 1 d . U . . .
C19 C 0.1601(8) 0.6486(5) 0.4337(5) 0.055(3) Uani 1 1 d . U . . .
C20 C 0.6267(9) 0.6257(5) 0.4351(5) 0.055(3) Uani 1 1 d . U . . .
H20 H 0.608291 0.648649 0.452165 0.066 Uiso 1 1 calc R U . . .
C21 C 0.3407(8) 0.7235(4) 0.4082(4) 0.048(3) Uani 1 1 d . U . . .
C22 C 0.3611(8) 0.6823(4) 0.4291(4) 0.045(3) Uani 1 1 d . U . . .
C23 C 0.0588(8) 0.3686(5) 0.3446(5) 0.057(3) Uani 1 1 d . U . . .
C24 C 0.1871(9) 0.5103(5) 0.2651(4) 0.051(3) Uani 1 1 d . U . . .
H24 H 0.135022 0.515492 0.271164 0.061 Uiso 1 1 calc R U . . .
C25 C 0.1472(9) 0.4135(5) 0.3899(4) 0.054(3) Uani 1 1 d . U . . .
C26 C 0.1818(9) 0.3701(5) 0.4069(4) 0.053(3) Uani 1 1 d . U . . .
C27 C 0.5073(9) 0.4652(5) 0.5224(4) 0.049(3) Uani 1 1 d . U . . .
C28 C 0.5125(8) 0.3412(5) 0.3156(4) 0.043(3) Uani 1 1 d . U . . .
C29 C 0.4107(9) 0.6888(5) 0.4599(4) 0.051(3) Uani 1 1 d . U . . .
C30 C 0.3328(7) 0.6350(4) 0.4235(4) 0.036(3) Uani 1 1 d . U . . .
C31 C 0.0698(9) 0.3232(5) 0.3576(5) 0.057(4) Uani 1 1 d . U . . .
H31 H 0.097622 0.319362 0.380271 0.069 Uiso 1 1 calc R U . . .
C32 C 0.5436(10) 0.3609(5) 0.2827(4) 0.052(3) Uani 1 1 d . U . . .
H32 H 0.514474 0.382564 0.268372 0.062 Uiso 1 1 calc R U . . .
C33 C 0.5048(11) 0.3147(6) 0.4381(5) 0.068(4) Uani 1 1 d . U . . .
H33 H 0.511045 0.335888 0.458514 0.082 Uiso 1 1 calc R U . . .
C34 C 0.4522(9) 0.2210(5) 0.3486(5) 0.058(3) Uani 1 1 d . U . . .
C35 C 0.2616(11) 0.2938(6) 0.4356(5) 0.067(4) Uani 1 1 d . U . . .
H35 H 0.288092 0.267341 0.445289 0.080 Uiso 1 1 calc R U . . .
C36 C 0.1771(9) 0.4556(5) 0.4007(5) 0.052(3) Uani 1 1 d . U . . .
C37 C 0.1944(8) 0.6317(5) 0.3979(5) 0.048(3) Uani 1 1 d . U . . .
C38 C 0.4731(10) 0.5050(5) 0.2606(4) 0.055(3) Uani 1 1 d . U . . .
C39 C 0.6356(9) 0.2994(5) 0.3256(4) 0.048(3) Uani 1 1 d . U . . .
C40 C 0.7010(9) 0.6083(6) 0.4384(5) 0.060(3) Uani 1 1 d . U . . .
C41 C 0.2758(7) 0.6232(4) 0.3935(4) 0.039(3) Uani 1 1 d . U . . .
C42 C 0.3978(9) 0.4200(4) 0.4999(4) 0.045(3) Uani 1 1 d . U . . .
C43 C 0.3546(10) 0.3794(5) 0.4965(4) 0.052(3) Uani 1 1 d . U . . .
H43 H 0.308100 0.380441 0.482881 0.063 Uiso 1 1 calc R U . . .
C44 C 0.3001(8) 0.7211(5) 0.3721(5) 0.052(3) Uani 1 1 d . U . . .
H44 H 0.287981 0.691405 0.361606 0.062 Uiso 1 1 calc R U . . .
C45 C 0.4674(9) 0.4182(5) 0.5208(4) 0.049(3) Uani 1 1 d . U . . .
C46 C 0.3593(7) 0.5981(4) 0.4452(4) 0.037(3) Uani 1 1 d . U . . .
C47 C 0.3016(10) 0.5331(5) 0.2296(4) 0.051(3) Uani 1 1 d . U . . .
C48 C 0.4115(8) 0.6062(5) 0.4747(4) 0.042(3) Uani 1 1 d . U . . .
H48 H 0.428217 0.580781 0.489877 0.050 Uiso 1 1 calc R U . . .
C49 C 0.4987(10) 0.5007(5) 0.5499(4) 0.052(3) Uani 1 1 d . U . . .
C50 C 0.4541(12) 0.4519(5) 0.2094(4) 0.069(3) Uani 1 1 d . U . . .
C51 C 0.4070(13) 0.4268(6) 0.1795(5) 0.076(4) Uani 1 1 d . U . . .
C52 C 0.4523(10) 0.2425(5) 0.4145(4) 0.057(3) Uani 1 1 d . U . . .
C53 C 0.6098(9) 0.5789(5) 0.3811(4) 0.050(3) Uani 1 1 d . U . . .
C54 C 0.2268(11) 0.5418(5) 0.2400(4) 0.059(3) Uani 1 1 d . U . . .
C55 C 0.4379(8) 0.6501(5) 0.4815(4) 0.048(3) Uani 1 1 d . U . . .
H55 H 0.474639 0.655056 0.500636 0.057 Uiso 1 1 calc R U . . .
C56 C 0.4669(11) 0.2734(5) 0.4432(5) 0.067(4) Uani 1 1 d . U . . .
H56 H 0.449878 0.265635 0.467779 0.081 Uiso 1 1 calc R U . . .
C57 C 0.5526(11) 0.4977(5) 0.2580(4) 0.061(4) Uani 1 1 d . U . . .
H57 H 0.585622 0.513228 0.275098 0.073 Uiso 1 1 calc R U . . .
C58 C 0.4064(11) 0.5625(6) 0.1866(4) 0.070(4) Uani 1 1 d . U . . .
H58 H 0.434269 0.534583 0.191596 0.084 Uiso 1 1 calc R U . . .
C59 C 0.6864(9) 0.5622(6) 0.3823(5) 0.063(3) Uani 1 1 d . U . . .
C60 C 0.4889(10) 0.3757(5) 0.5361(4) 0.058(3) Uani 1 1 d . U . . .
C61 C 0.3420(10) 0.4936(5) 0.2442(4) 0.050(3) Uani 1 1 d . U . . .
C62 C 0.3301(13) 0.4329(6) 0.1758(5) 0.078(4) Uani 1 1 d . U . . .
H62 H 0.305353 0.454631 0.191975 0.094 Uiso 1 1 calc R U . . .
C63 C 0.4408(12) 0.5967(6) 0.1625(5) 0.075(4) Uani 1 1 d . U . . .
H63 H 0.491134 0.592599 0.153307 0.090 Uiso 1 1 calc R U . . .
C64 C 0.4452(11) 0.3348(5) 0.5317(4) 0.060(3) Uani 1 1 d . U . . .
C65 C 0.1958(10) 0.6555(6) 0.4677(5) 0.063(4) Uani 1 1 d . U . . .
H65 H 0.249167 0.649963 0.468837 0.075 Uiso 1 1 calc R U . . .
C66 C 0.5357(10) 0.5440(5) 0.5438(4) 0.053(3) Uani 1 1 d . U . . .
C67 C 0.6137(10) 0.3492(5) 0.2714(4) 0.059(4) Uani 1 1 d . U . . .
H67 H 0.631993 0.362116 0.248550 0.071 Uiso 1 1 calc R U . . .
C68 C 0.3619(9) 0.7686(5) 0.4214(5) 0.061(3) Uani 1 1 d . U . . .
C69 C 0.4568(11) 0.4954(5) 0.5847(4) 0.059(3) Uani 1 1 d . U . . .
C70 C 0.3023(10) 0.4649(5) 0.2698(4) 0.048(3) Uani 1 1 d . U . . .
C71 C 0.6740(9) 0.2501(5) 0.3828(4) 0.054(3) Uani 1 1 d . U . . .
H71 H 0.625364 0.254351 0.393987 0.065 Uiso 1 1 calc R U . . .
C72 C 0.6882(9) 0.2704(5) 0.3473(5) 0.055(3) Uani 1 1 d . U . . .
C73 C 0.4063(10) 0.1794(5) 0.3572(5) 0.063(3) Uani 1 1 d . U . . .
C74 C 0.0758(10) 0.6558(6) 0.4347(6) 0.071(4) Uani 1 1 d . U . . .
C75 C 0.1459(9) 0.6228(5) 0.3677(5) 0.057(3) Uani 1 1 d . U . . .
C76 C 0.0689(9) 0.4546(5) 0.3464(5) 0.064(3) Uani 1 1 d . U . . .
C77 C 0.2549(9) 0.5934(5) 0.3315(4) 0.054(3) Uani 1 1 d . U . . .
H77 H 0.274709 0.580750 0.308874 0.065 Uiso 1 1 calc R U . . .
C78 C 0.3986(12) 0.6358(6) 0.1531(5) 0.076(4) Uani 1 1 d . U . . .
H78 H 0.418542 0.658403 0.136129 0.091 Uiso 1 1 calc R U . . .
C79 C 0.6614(9) 0.3192(5) 0.2912(4) 0.056(3) Uani 1 1 d . U . . .
C80 C 0.5810(10) 0.5513(5) 0.5115(4) 0.058(3) Uani 1 1 d . U . . .
H80 H 0.605763 0.580568 0.507721 0.069 Uiso 1 1 calc R U . . .
C81 C 0.2853(14) 0.4085(6) 0.1489(5) 0.085(4) Uani 1 1 d . U . . .
H81 H 0.231890 0.413394 0.146711 0.102 Uiso 1 1 calc R U . . .
C82 C 0.5513(10) 0.4728(5) 0.4904(4) 0.053(3) Uani 1 1 d . U . . .
C83 C 0.7331(9) 0.5758(6) 0.4126(5) 0.066(4) Uani 1 1 d . U . . .
C84 C 0.5825(12) 0.4688(6) 0.2315(5) 0.071(4) Uani 1 1 d . U . . .
H84 H 0.636206 0.465317 0.229364 0.085 Uiso 1 1 calc R U . . .
C85 C 0.5299(11) 0.5818(6) 0.5690(4) 0.069(4) Uani 1 1 d . U . . .
H85 H 0.554709 0.610683 0.563462 0.082 Uiso 1 1 calc R U . . .
C86 C 0.3256(12) 0.6420(6) 0.1689(5) 0.071(4) Uani 1 1 d . U . . .
H86 H 0.298353 0.670154 0.164106 0.085 Uiso 1 1 calc R U . . .
C87 C 0.5335(13) 0.4438(6) 0.2070(5) 0.077(4) Uani 1 1 d . U . . .
C88 C 0.0437(10) 0.2839(6) 0.3402(5) 0.064(4) Uani 1 1 d . U . . .
H88 H 0.055862 0.253725 0.349971 0.077 Uiso 1 1 calc R U . . .
C89 C 0.7283(9) 0.2245(6) 0.4018(5) 0.062(4) Uani 1 1 d . U . . .
H89 H 0.716362 0.212416 0.425945 0.074 Uiso 1 1 calc R U . . .
C90 C 0.5824(9) 0.6099(5) 0.4080(5) 0.053(3) Uani 1 1 d . U . . .
H90 H 0.530760 0.619900 0.406853 0.064 Uiso 1 1 calc R U . . .
C91 C 0.1787(10) 0.6031(5) 0.3348(5) 0.064(4) Uani 1 1 d . U . . .
H91 H 0.146347 0.596321 0.314086 0.077 Uiso 1 1 calc R U . . .
C92 C 0.4336(10) 0.7339(5) 0.4710(5) 0.064(4) Uani 1 1 d . U . . .
H92 H 0.467805 0.737390 0.491487 0.077 Uiso 1 1 calc R U . . .
C93 C 0.3355(10) 0.5672(5) 0.2030(4) 0.056(3) Uani 1 1 d . U . . .
C94 C 0.2789(10) 0.7625(6) 0.3530(6) 0.070(4) Uani 1 1 d . U . . .
H94 H 0.248959 0.760424 0.330825 0.084 Uiso 1 1 calc R U . . .
C95 C 0.4447(14) 0.3941(6) 0.1553(5) 0.084(4) Uani 1 1 d . U . . .
C96 C -0.0188(10) 0.3300(6) 0.2938(5) 0.069(4) Uani 1 1 d . U . . .
H96 H -0.050384 0.332561 0.272227 0.082 Uiso 1 1 calc R U . . .
C97 C 0.7493(10) 0.6251(6) 0.4695(6) 0.073(4) Uani 1 1 d . U . . .
H97 H 0.728859 0.646423 0.487366 0.087 Uiso 1 1 calc R U . . .
C98 C 0.1854(11) 0.5831(6) 0.2285(5) 0.070(4) Uani 1 1 d . U . . .
H98 H 0.134560 0.587786 0.236921 0.083 Uiso 1 1 calc R U . . .
C99 C 0.4190(10) 0.4547(6) 0.5974(5) 0.071(4) Uani 1 1 d . U . . .
H99 H 0.418568 0.428056 0.581360 0.085 Uiso 1 1 calc R U . . .
C100 C 0.1495(10) 0.4983(6) 0.3856(5) 0.062(4) Uani 1 1 d . U . . .
H100 H 0.168664 0.527333 0.394642 0.075 Uiso 1 1 calc R U . . .
C101 C 0.7083(9) 0.5299(6) 0.3522(5) 0.062(3) Uani 1 1 d . U . . .
C102 C 0.5890(9) 0.5164(5) 0.4857(4) 0.053(3) Uani 1 1 d . U . . .
H102 H 0.620329 0.521292 0.464310 0.064 Uiso 1 1 calc R U . . .
C103 C 0.7371(10) 0.3104(6) 0.2786(6) 0.071(4) Uani 1 1 d . U . . .
H103 H 0.753904 0.324670 0.255912 0.086 Uiso 1 1 calc R U . . .
C104 C 0.8575(10) 0.5781(7) 0.4502(6) 0.081(4) Uani 1 1 d . U . . .
C105 C 0.0975(9) 0.4978(5) 0.3592(5) 0.058(4) Uani 1 1 d . U . . .
H105 H 0.079454 0.526440 0.348740 0.070 Uiso 1 1 calc R U . . .
C106 C 0.0127(10) 0.4564(6) 0.3152(6) 0.073(4) Uani 1 1 d . U . . .
H106 H -0.005959 0.485904 0.306762 0.087 Uiso 1 1 calc R U . . .
C107 C 0.3254(15) 0.3761(7) 0.1253(5) 0.086(5) Uani 1 1 d . U . . .
H107 H 0.298473 0.358995 0.106628 0.104 Uiso 1 1 calc R U . . .
C108 C 0.2191(11) 0.6157(6) 0.2055(5) 0.068(4) Uani 1 1 d . U . . .
H108 H 0.192691 0.643715 0.199094 0.082 Uiso 1 1 calc R U . . .
C109 C 0.7639(10) 0.2634(7) 0.3306(6) 0.071(4) Uani 1 1 d . U . . .
C110 C 0.3770(11) 0.3381(5) 0.5122(4) 0.059(3) Uani 1 1 d . U . . .
H110 H 0.345559 0.311080 0.509667 0.070 Uiso 1 1 calc R U . . .
C111 C 0.8030(10) 0.2153(7) 0.3861(5) 0.071(4) Uani 1 1 d . U . . .
H111 H 0.839895 0.196297 0.398453 0.086 Uiso 1 1 calc R U . . .
C112 C 0.3844(11) 0.1480(6) 0.3304(5) 0.074(4) Uani 1 1 d . U . . .
H112 H 0.361931 0.118943 0.337516 0.089 Uiso 1 1 calc R U . . .
C113 C 0.7848(10) 0.2831(7) 0.2971(6) 0.077(4) Uani 1 1 d . U . . .
H113 H 0.834158 0.277189 0.287206 0.092 Uiso 1 1 calc R U . . .
C114 C 0.9351(11) 0.5611(8) 0.4562(7) 0.094(5) Uani 1 1 d . U . . .
H114 H 0.964754 0.574200 0.475904 0.113 Uiso 1 1 calc R U . . .
C115 C 0.1598(10) 0.6699(5) 0.5002(5) 0.066(4) Uani 1 1 d . U . . .
H115 H 0.188032 0.674322 0.522661 0.080 Uiso 1 1 calc R U . . .
C116 C 0.4676(12) 0.2903(6) 0.5454(5) 0.070(4) Uani 1 1 d . U . . .
H116 H 0.434889 0.264205 0.541237 0.084 Uiso 1 1 calc R U . . .
C117 C 0.8428(10) 0.5195(7) 0.4006(7) 0.095(5) Uani 1 1 d . U . . .
H117 H 0.813569 0.504316 0.381694 0.114 Uiso 1 1 calc R U . . .
C118 C 0.3801(13) 0.4891(7) 0.6547(5) 0.095(5) Uani 1 1 d . U . . .
H118 H 0.353150 0.486928 0.677809 0.114 Uiso 1 1 calc R U . . .
C119 C 0.8156(10) 0.2352(7) 0.3537(6) 0.079(4) Uani 1 1 d . U . . .
H119 H 0.865281 0.230855 0.343644 0.095 Uiso 1 1 calc R U . . .
C120 C 0.4083(10) 0.2008(6) 0.4222(5) 0.067(4) Uani 1 1 d . U . . .
H120 H 0.390825 0.194992 0.447014 0.081 Uiso 1 1 calc R U . . .
C121 C 0.0102(10) 0.3725(6) 0.3115(5) 0.070(4) Uani 1 1 d . U . . .
C122 C 0.0419(11) 0.6709(6) 0.4682(6) 0.076(4) Uani 1 1 d . U . . .
H122 H -0.011560 0.676227 0.468301 0.091 Uiso 1 1 calc R U . . .
C123 C -0.0021(10) 0.2881(6) 0.3073(5) 0.069(4) Uani 1 1 d . U . . .
H123 H -0.020591 0.260682 0.295046 0.083 Uiso 1 1 calc R U . . .
C124 C 0.4651(12) 0.2282(6) 0.3108(5) 0.074(4) Uani 1 1 d . U . . .
H124 H 0.494054 0.254694 0.303239 0.089 Uiso 1 1 calc R U . . .
C125 C 0.5575(11) 0.3675(6) 0.5575(6) 0.077(4) Uani 1 1 d . U . . .
C126 C 0.5335(12) 0.2832(6) 0.5641(5) 0.077(4) Uani 1 1 d . U . . .
H126 H 0.547800 0.252841 0.572643 0.093 Uiso 1 1 calc R U . . .
C128 C 0.3916(11) 0.1701(6) 0.3949(5) 0.073(4) Uani 1 1 d . U . . .
H128 H 0.369071 0.140883 0.401491 0.088 Uiso 1 1 calc R U . . .
C129 C 0.5782(12) 0.3208(7) 0.5701(6) 0.087(4) Uani 1 1 d . U . . .
C130 C 0.5206(14) 0.3856(7) 0.1578(5) 0.093(5) Uani 1 1 d . U . . .
H130 H 0.542574 0.361583 0.142786 0.112 Uiso 1 1 calc R U . . .
C131 C 0.4375(13) 0.1984(6) 0.2838(6) 0.087(5) Uani 1 1 d . U . . .
H131 H 0.447080 0.204703 0.258052 0.105 Uiso 1 1 calc R U . . .
C132 C 0.9647(11) 0.5282(8) 0.4349(7) 0.100(5) Uani 1 1 d . U . . .
H132 H 1.017330 0.521090 0.437549 0.120 Uiso 1 1 calc R U . . .
C133 C -0.0118(10) 0.4169(7) 0.2988(6) 0.078(4) Uani 1 1 d . U . . .
H133 H -0.045154 0.419067 0.277877 0.093 Uiso 1 1 calc R U . . .
C134 C 0.6446(14) 0.3127(8) 0.5904(7) 0.106(5) Uani 1 1 d . U . . .
H134 H 0.654306 0.282334 0.600350 0.127 Uiso 1 1 calc R U . . .
C135 C 0.0340(11) 0.6479(6) 0.3999(6) 0.077(4) Uani 1 1 d . U . . .
H135 H -0.018600 0.655705 0.399098 0.093 Uiso 1 1 calc R U . . .
C136 C 0.0798(11) 0.6780(6) 0.4994(6) 0.077(4) Uani 1 1 d . U . . .
H136 H 0.054012 0.688378 0.521384 0.092 Uiso 1 1 calc R U . . .
C137 C 0.4891(11) 0.5774(6) 0.6008(5) 0.078(4) Uani 1 1 d . U . . .
H137 H 0.485539 0.603001 0.617813 0.093 Uiso 1 1 calc R U . . .
C139 C 0.6936(15) 0.3465(9) 0.5961(8) 0.117(5) Uani 1 1 d . U . . .
H139 H 0.740344 0.338899 0.608170 0.141 Uiso 1 1 calc R U . . .
C141 C 0.6085(12) 0.4046(7) 0.5654(7) 0.098(5) Uani 1 1 d . U . . .
H141 H 0.595922 0.435732 0.558069 0.117 Uiso 1 1 calc R U . . .
C143 C 0.4160(13) 0.5293(7) 0.6449(5) 0.090(5) Uani 1 1 d . U . . .
H143 H 0.417812 0.554797 0.662141 0.108 Uiso 1 1 calc R U . . .
C144 C 0.8250(11) 0.6099(7) 0.4731(6) 0.082(4) Uani 1 1 d . U . . .
H144 H 0.855012 0.622790 0.492788 0.098 Uiso 1 1 calc R U . . .
C145 C 0.2927(12) 0.6076(6) 0.1914(5) 0.067(4) Uani 1 1 d . U . . .
C148 C -0.0136(8) 0.4144(5) 0.4785(4) 0.110(5) Uani 1 1 d G U . . .
H148 H -0.046124 0.439573 0.471513 0.132 Uiso 1 1 calc R U . . .
C149 C -0.0239(7) 0.3919(5) 0.5128(4) 0.108(5) Uani 1 1 d G U . . .
H149 H -0.063411 0.401802 0.529253 0.130 Uiso 1 1 calc R U . . .
C146 C 0.0237(8) 0.3551(5) 0.5231(3) 0.109(5) Uani 1 1 d G U . . .
H146 H 0.016669 0.339725 0.546503 0.130 Uiso 1 1 calc R U . . .
C15 C 0.0815(7) 0.3406(5) 0.4990(4) 0.088(4) Uani 1 1 d G U . . .
C14 C 0.0918(7) 0.3631(5) 0.4647(3) 0.081(4) Uani 1 1 d G U . . .
C147 C 0.0442(8) 0.3999(5) 0.4545(3) 0.090(5) Uani 1 1 d G U . . .
H147 H 0.051244 0.415264 0.431023 0.108 Uiso 1 1 calc R U . . .
C150 C 0.4077(10) 0.7722(6) 0.4531(6) 0.070(4) Uani 1 1 d . U . . .
H150 H 0.420959 0.802369 0.462335 0.084 Uiso 1 1 calc R U . . .
C152 C 0.3963(15) 0.3701(7) 0.1291(5) 0.092(5) Uani 1 1 d . U . . .
H152 H 0.419742 0.347541 0.113176 0.110 Uiso 1 1 calc R U . . .
C154 C 0.5657(13) 0.4110(7) 0.1813(5) 0.087(4) Uani 1 1 d . U . . .
H154 H 0.619441 0.406763 0.180547 0.104 Uiso 1 1 calc R U . . .
C155 C 0.0650(10) 0.6309(6) 0.3702(6) 0.072(4) Uani 1 1 d . U . . .
H155 H 0.033610 0.623384 0.349303 0.087 Uiso 1 1 calc R U . . .
C156 C 0.4509(12) 0.5337(6) 0.6091(4) 0.074(4) Uani 1 1 d . U . . .
C158 C 0.8112(10) 0.5580(7) 0.4214(6) 0.080(4) Uani 1 1 d . U . . .
C159 C 0.3946(13) 0.1581(6) 0.2943(6) 0.089(5) Uani 1 1 d . U . . .
H159 H 0.373154 0.138462 0.275557 0.107 Uiso 1 1 calc R U . . .
C161 C 0.9223(10) 0.5035(8) 0.4089(7) 0.095(5) Uani 1 1 d . U . . .
H161 H 0.943127 0.476932 0.396447 0.113 Uiso 1 1 calc R U . . .
C162 C 0.7395(12) 0.4615(7) 0.2972(6) 0.091(5) Uani 1 1 d . U . . .
H162 H 0.744497 0.439969 0.276992 0.109 Uiso 1 1 calc R U . . .
C164 C 0.3834(12) 0.4512(7) 0.6306(5) 0.086(4) Uani 1 1 d . U . . .
H164 H 0.360313 0.422366 0.637616 0.104 Uiso 1 1 calc R U . . .
C165 C 0.3010(11) 0.8057(6) 0.3661(6) 0.079(4) Uani 1 1 d . U . . .
H165 H 0.289957 0.833331 0.352151 0.095 Uiso 1 1 calc R U . . .
C166 C 0.3411(10) 0.8088(6) 0.4012(6) 0.074(4) Uani 1 1 d . U . . .
H166 H 0.353773 0.838854 0.410985 0.089 Uiso 1 1 calc R U . . .
C167 C 0.6809(13) 0.3955(8) 0.5849(7) 0.112(5) Uani 1 1 d . U . . .
H167 H 0.716899 0.419634 0.589923 0.135 Uiso 1 1 calc R U . . .
C168 C 0.8858(16) 0.5523(10) 0.2692(8) 0.128(6) Uani 1 1 d . U . . .
H168 H 0.925691 0.556261 0.251474 0.153 Uiso 1 1 calc R U . . .
C169 C 0.8016(9) 0.5872(5) 0.3194(5) 0.103(4) Uani 1 1 d G U . . .
C170 C 0.8645(9) 0.5888(5) 0.2957(4) 0.113(5) Uani 1 1 d G U . . .
C171 C 0.9069(8) 0.6299(6) 0.2927(4) 0.119(6) Uani 1 1 d G U . . .
H171 H 0.949888 0.630992 0.276482 0.143 Uiso 1 1 calc R U . . .
C172 C 0.8865(9) 0.6693(5) 0.3134(5) 0.121(6) Uani 1 1 d G U . . .
H172 H 0.915483 0.697322 0.311380 0.146 Uiso 1 1 calc R U . . .
C173 C 0.8236(9) 0.6676(5) 0.3371(5) 0.122(6) Uani 1 1 d G U . . .
H173 H 0.809638 0.694540 0.351306 0.146 Uiso 1 1 calc R U . . .
C174 C 0.7812(8) 0.6266(6) 0.3401(4) 0.108(5) Uani 1 1 d G U . . .
H174 H 0.738198 0.625429 0.356335 0.130 Uiso 1 1 calc R U . . .
C175 C 0.7580(13) 0.5418(7) 0.3230(6) 0.092(4) Uani 1 1 d . U . . .
C176 C 0.7794(13) 0.5047(8) 0.2966(6) 0.100(4) Uani 1 1 d . U . . .
C177 C 0.8416(14) 0.5093(10) 0.2719(7) 0.120(5) Uani 1 1 d . U . . .
H177 H 0.855136 0.483378 0.256509 0.144 Uiso 1 1 calc R U . . .
Cl1 Cl 0.5766(7) 0.7067(4) 0.6033(3) 0.237(6) Uani 1 1 d D U . . .
Cl2 Cl 0.6329(7) 0.6989(3) 0.5293(2) 0.179(4) Uani 1 1 d D U . . .
C1B C 0.6452(12) 0.7276(7) 0.5721(4) 0.113(8) Uani 1 1 d D U . . .
H1BA H 0.639340 0.761951 0.568750 0.136 Uiso 1 1 calc R U . . .
H1BB H 0.696901 0.721403 0.582117 0.136 Uiso 1 1 calc R U . . .
N1 N 0.5179(11) 0.6306(5) 0.2970(4) 0.091(6) Uani 1 1 d . . . . .
H1B H 0.524267 0.615925 0.318955 0.109 Uiso 1 1 d R U . . .
H1C H 0.485360 0.613662 0.283188 0.109 Uiso 1 1 d R U . . .
N5 N 0.4266(10) 0.6896(5) 0.2859(4) 0.075(5) Uani 1 1 d . . . . .
N6 N 0.5379(9) 0.7023(5) 0.3234(4) 0.071(4) Uani 1 1 d . . . . .
C127 C 0.4919(13) 0.6761(6) 0.3029(4) 0.073(6) Uani 1 1 d . . . . .
C138 C 0.3730(17) 0.6592(9) 0.2716(6) 0.150(14) Uani 1 1 d . . . . .
H13A H 0.391847 0.645592 0.248106 0.225 Uiso 1 1 calc R U . . .
H13B H 0.325563 0.676358 0.266763 0.225 Uiso 1 1 calc R U . . .
H13C H 0.363361 0.634090 0.289800 0.225 Uiso 1 1 calc R U . . .
C140 C 0.5046(11) 0.7401(7) 0.3494(6) 0.090(7) Uani 1 1 d . . . . .
H14A H 0.456719 0.751833 0.338837 0.134 Uiso 1 1 calc R U . . .
H14B H 0.540949 0.766011 0.351841 0.134 Uiso 1 1 calc R U . . .
H14C H 0.494864 0.726418 0.374245 0.134 Uiso 1 1 calc R U . . .
C142 C 0.4197(12) 0.7402(7) 0.2749(6) 0.087(6) Uani 1 1 d . . . . .
H14D H 0.374284 0.753787 0.286720 0.131 Uiso 1 1 calc R U . . .
H14E H 0.415360 0.742727 0.247577 0.131 Uiso 1 1 calc R U . . .
H14F H 0.465070 0.757343 0.283403 0.131 Uiso 1 1 calc R U . . .
C163 C 0.6186(11) 0.6936(7) 0.3311(5) 0.081(6) Uani 1 1 d . . . . .
H16D H 0.623698 0.676912 0.355005 0.121 Uiso 1 1 calc R U . . .
H16E H 0.645779 0.723606 0.332480 0.121 Uiso 1 1 calc R U . . .
H16F H 0.640309 0.674451 0.310856 0.121 Uiso 1 1 calc R U . . .
N2 N 0.7211(14) 0.3675(9) 0.3997(7) 0.155(8) Uani 1 1 d . U . . .
H2A H 0.735134 0.369388 0.376012 0.186 Uiso 1 1 calc R U . . .
H2B H 0.672605 0.370036 0.405727 0.186 Uiso 1 1 calc R U . . .
N7 N 0.7572(13) 0.3493(9) 0.4598(7) 0.138(6) Uani 1 1 d D U . . .
N10 N 0.8399(15) 0.3576(8) 0.4157(6) 0.137(5) Uani 1 1 d D U . . .
C151 C 0.6801(14) 0.3371(11) 0.4690(8) 0.149(9) Uani 1 1 d D U . . .
H15A H 0.649985 0.365762 0.472237 0.224 Uiso 1 1 calc R U . . .
H15B H 0.679426 0.318884 0.492343 0.224 Uiso 1 1 calc R U . . .
H15C H 0.658259 0.318210 0.448629 0.224 Uiso 1 1 calc R U . . .
C153 C 0.7764(16) 0.3604(8) 0.4280(8) 0.136(5) Uani 1 1 d D U . . .
C160 C 0.8945(15) 0.3229(10) 0.4271(9) 0.145(8) Uani 1 1 d D U . . .
H16A H 0.943147 0.338217 0.432859 0.217 Uiso 1 1 calc R U . . .
H16B H 0.901950 0.300175 0.406734 0.217 Uiso 1 1 calc R U . . .
H16C H 0.875787 0.306535 0.449489 0.217 Uiso 1 1 calc R U . . .
C178 C 0.8580(18) 0.3783(12) 0.3807(7) 0.167(10) Uani 1 1 d D U . . .
H17A H 0.833195 0.409043 0.378651 0.250 Uiso 1 1 d R U . . .
H17B H 0.913345 0.382213 0.378861 0.250 Uiso 1 1 d R U . . .
H17C H 0.840245 0.357953 0.360241 0.250 Uiso 1 1 d R U . . .
C179 C 0.7901(18) 0.3626(12) 0.4934(8) 0.162(9) Uani 1 1 d D U . . .
H17D H 0.827999 0.387215 0.488776 0.243 Uiso 1 1 calc R U . . .
H17E H 0.815012 0.335411 0.504989 0.243 Uiso 1 1 calc R U . . .
H17F H 0.750618 0.374649 0.510349 0.243 Uiso 1 1 calc R U . . .
N3 N 0.2063(10) 0.3500(6) 0.2878(4) 0.086(5) Uani 1 1 d . U . . .
H3A H 0.190565 0.377885 0.280564 0.103 Uiso 1 1 calc R U . . .
H3B H 0.221241 0.345454 0.311081 0.103 Uiso 1 1 calc R U . . .
N11 N 0.1844(14) 0.3257(7) 0.2309(5) 0.129(5) Uani 1 1 d . U . . .
N12 N 0.2164(15) 0.2720(7) 0.2824(5) 0.133(5) Uani 1 1 d . U . . .
C185 C 0.1438(17) 0.3669(8) 0.2204(6) 0.127(8) Uani 1 1 d . U . . .
H18M H 0.179159 0.393410 0.218741 0.190 Uiso 1 1 d R U . . .
H18N H 0.119259 0.362040 0.195951 0.190 Uiso 1 1 d R U . . .
H18O H 0.104789 0.373550 0.239361 0.190 Uiso 1 1 d R U . . .
C186 C 0.2072(13) 0.3192(9) 0.2667(6) 0.123(5) Uani 1 1 d . U . . .
C187 C 0.2672(19) 0.2685(9) 0.3139(7) 0.153(9) Uani 1 1 d . U . . .
H18P H 0.317814 0.279847 0.306666 0.230 Uiso 1 1 calc R U . . .
H18Q H 0.270830 0.235614 0.321927 0.230 Uiso 1 1 calc R U . . .
H18R H 0.247617 0.287568 0.334695 0.230 Uiso 1 1 calc R U . . .
C188 C 0.2066(15) 0.2952(8) 0.1999(6) 0.115(7) Uani 1 1 d . U . . .
H18S H 0.161148 0.285807 0.185821 0.172 Uiso 1 1 calc R U . . .
H18T H 0.231991 0.267161 0.209890 0.172 Uiso 1 1 calc R U . . .
H18U H 0.241644 0.312051 0.183268 0.172 Uiso 1 1 calc R U . . .
C189 C 0.171(2) 0.2270(9) 0.2698(8) 0.162(9) Uani 1 1 d . U . . .
H18V H 0.179109 0.201940 0.288188 0.244 Uiso 1 1 d R U . . .
H18W H 0.190679 0.216910 0.245248 0.244 Uiso 1 1 d R U . . .
H18X H 0.116769 0.234030 0.267748 0.244 Uiso 1 1 d R U . . .
N4 N 0.1818(9) 0.4438(6) 0.5038(4) 0.089(5) Uani 1 1 d . U . . .
H4A H 0.177998 0.454833 0.480754 0.107 Uiso 1 1 calc R U . . .
H4B H 0.174741 0.413724 0.508124 0.107 Uiso 1 1 calc R U . . .
N8 N 0.2105(10) 0.4545(6) 0.5669(4) 0.082(4) Uani 1 1 d . U . . .
N9 N 0.2079(9) 0.5161(6) 0.5243(4) 0.076(4) Uani 1 1 d . U . . .
C180 C 0.1983(12) 0.4730(7) 0.5322(5) 0.076(4) Uani 1 1 d . U . . .
C181 C 0.2140(13) 0.4058(8) 0.5722(5) 0.101(7) Uani 1 1 d . U . . .
H18A H 0.162837 0.392460 0.569549 0.151 Uiso 1 1 d R U . . .
H18B H 0.247847 0.391930 0.553279 0.151 Uiso 1 1 d R U . . .
H18C H 0.233767 0.398970 0.597319 0.151 Uiso 1 1 d R U . . .
C182 C 0.1668(12) 0.5395(7) 0.4938(5) 0.085(6) Uani 1 1 d . U . . .
H18D H 0.198505 0.539704 0.471150 0.128 Uiso 1 1 calc R U . . .
H18E H 0.155093 0.571873 0.501161 0.128 Uiso 1 1 calc R U . . .
H18F H 0.119274 0.522583 0.488717 0.128 Uiso 1 1 calc R U . . .
C183 C 0.2720(12) 0.5461(7) 0.5399(6) 0.093(6) Uani 1 1 d . U . . .
H18G H 0.250456 0.571854 0.554719 0.140 Uiso 1 1 calc R U . . .
H18H H 0.302134 0.558936 0.519153 0.140 Uiso 1 1 calc R U . . .
H18I H 0.304731 0.526709 0.555952 0.140 Uiso 1 1 calc R U . . .
C184 C 0.1931(13) 0.4834(8) 0.5998(5) 0.106(7) Uani 1 1 d . U . . .
H18J H 0.162226 0.510418 0.592165 0.159 Uiso 1 1 calc R U . . .
H18K H 0.240775 0.494479 0.611131 0.159 Uiso 1 1 calc R U . . .
H18L H 0.164836 0.464612 0.618175 0.159 Uiso 1 1 calc R U . . .

loop_
_atom_site_aniso_label
_atom_site_aniso_U_11
_atom_site_aniso_U_22
_atom_site_aniso_U_33
_atom_site_aniso_U_23
_atom_site_aniso_U_13
_atom_site_aniso_U_12
Er1 0.0577(4) 0.0245(3) 0.0310(3) 0.0010(2) 0.0122(3) -0.0022(3)
Er2 0.0549(4) 0.0261(3) 0.0360(3) -0.0030(3) 0.0046(3) 0.0019(3)
Er3 0.0550(4) 0.0238(3) 0.0285(3) -0.0009(2) 0.0094(3) 0.0001(3)
Er4 0.0563(4) 0.0245(3) 0.0282(3) -0.0011(2) 0.0111(3) -0.0011(3)
O1 0.038 0.030 0.034 -0.008 0.005 0.000
O2 0.052 0.029 0.032 -0.003 0.015 -0.005
O3 0.052 0.028 0.030 0.002 0.011 -0.002
O4 0.046 0.021 0.037 -0.004 0.003 0.004
O5 0.070(7) 0.027(5) 0.033(5) 0.003(4) 0.004(4) -0.003(5)
O6 0.081(7) 0.035(5) 0.043(5) 0.003(4) 0.017(5) -0.004(5)
O7 0.081(8) 0.034(5) 0.057(7) -0.009(5) 0.033(6) -0.014(5)
O8 0.092(8) 0.038(6) 0.042(6) -0.008(5) 0.012(5) -0.015(5)
O9 0.054(6) 0.051(6) 0.054(6) -0.010(5) -0.004(5) 0.019(5)
O10 0.068(7) 0.033(5) 0.048(6) -0.003(5) 0.001(5) -0.001(5)
O11 0.068(7) 0.034(5) 0.048(6) 0.003(4) 0.009(5) 0.007(5)
O12 0.095(8) 0.026(5) 0.030(5) 0.001(4) 0.013(5) -0.006(5)
O13 0.049(6) 0.042(6) 0.046(6) -0.001(5) 0.009(4) -0.001(4)
O14 0.081(7) 0.033(5) 0.038(5) 0.006(4) 0.018(5) -0.012(5)
O15 0.054(6) 0.028(5) 0.043(5) -0.004(4) 0.014(4) 0.003(4)
O16 0.063(7) 0.038(5) 0.046(6) -0.010(5) 0.007(5) -0.008(5)
C1 0.080(8) 0.018(6) 0.044(7) -0.005(5) 0.006(6) -0.003(6)
C2 0.080(8) 0.026(6) 0.034(6) -0.005(5) 0.014(6) -0.012(6)
C3 0.088(8) 0.027(6) 0.042(7) 0.008(5) 0.012(7) 0.010(6)
C4 0.047(7) 0.015(5) 0.051(7) -0.004(5) 0.002(6) -0.012(5)
C5 0.093(9) 0.029(6) 0.042(7) -0.005(6) 0.001(7) -0.015(6)
C6 0.066(7) 0.029(6) 0.056(6) -0.005(5) 0.031(6) 0.003(5)
C7 0.033(6) 0.054(7) 0.059(8) -0.011(6) 0.011(6) 0.010(6)
C8 0.064(7) 0.024(5) 0.048(6) -0.004(5) 0.019(5) 0.004(5)
C9 0.095(8) 0.032(6) 0.028(6) 0.009(5) 0.018(6) -0.007(6)
C10 0.053(6) 0.027(5) 0.047(6) -0.010(5) 0.020(5) 0.005(5)
C11 0.062(8) 0.064(8) 0.059(8) -0.026(7) 0.013(6) 0.009(7)
C12 0.056(7) 0.045(6) 0.063(7) -0.015(6) 0.011(6) -0.007(6)
C13 0.089(8) 0.055(7) 0.048(7) -0.023(6) 0.025(6) -0.045(6)
C16 0.104(10) 0.109(10) 0.068(9) 0.004(9) 0.021(8) -0.058(9)
C17 0.111(10) 0.075(9) 0.062(9) 0.010(8) 0.003(8) -0.058(8)
C18 0.105(9) 0.054(7) 0.049(7) 0.007(6) 0.010(7) -0.049(7)
C19 0.039(6) 0.038(6) 0.088(8) -0.009(6) 0.013(6) 0.003(5)
C20 0.057(8) 0.041(7) 0.066(8) -0.009(6) 0.026(7) 0.004(6)
C21 0.042(6) 0.027(5) 0.073(7) -0.003(6) 0.000(6) -0.006(5)
C22 0.049(6) 0.031(5) 0.057(6) -0.002(5) -0.002(6) -0.010(5)
C23 0.054(7) 0.051(6) 0.064(7) -0.016(6) 0.005(6) -0.020(6)
C24 0.073(8) 0.034(7) 0.046(7) 0.002(6) -0.012(6) -0.007(6)
C25 0.064(7) 0.039(6) 0.058(7) -0.012(6) 0.017(6) -0.009(6)
C26 0.079(7) 0.035(6) 0.045(6) -0.014(5) 0.022(6) -0.013(6)
C27 0.078(7) 0.035(6) 0.034(6) 0.003(5) 0.002(6) -0.001(6)
C28 0.058(8) 0.034(6) 0.037(6) -0.010(5) 0.009(6) 0.000(6)
C29 0.060(7) 0.033(6) 0.059(7) -0.011(6) -0.001(6) -0.007(5)
C30 0.036(6) 0.023(5) 0.049(6) -0.005(5) 0.011(5) 0.001(4)
C31 0.063(8) 0.053(7) 0.056(8) -0.017(6) 0.017(6) -0.023(6)
C32 0.076(8) 0.037(6) 0.043(7) -0.004(6) 0.007(7) 0.002(7)
C33 0.113(10) 0.045(7) 0.046(7) 0.005(6) 0.010(7) 0.011(7)
C34 0.071(7) 0.033(6) 0.070(7) -0.004(6) 0.042(6) 0.001(6)
C35 0.111(10) 0.040(7) 0.050(8) 0.002(6) 0.000(7) -0.032(7)
C36 0.062(8) 0.038(7) 0.058(7) -0.011(6) 0.012(6) -0.012(6)
C37 0.044(6) 0.028(6) 0.072(7) -0.008(6) 0.005(6) -0.002(5)
C38 0.094(9) 0.038(7) 0.034(6) 0.005(6) 0.016(7) -0.003(7)
C39 0.055(7) 0.036(6) 0.054(6) -0.015(5) 0.017(6) -0.001(5)
C40 0.050(7) 0.049(7) 0.082(8) -0.013(6) 0.020(6) -0.002(6)
C41 0.040(6) 0.022(5) 0.056(6) -0.009(5) 0.006(5) -0.007(5)
C42 0.083(8) 0.022(6) 0.031(6) -0.003(5) 0.017(6) -0.005(6)
C43 0.086(9) 0.027(6) 0.044(7) 0.003(5) 0.010(6) -0.010(6)
C44 0.051(7) 0.034(6) 0.071(8) 0.011(6) -0.010(6) -0.014(6)
C45 0.074(7) 0.032(6) 0.040(6) 0.000(5) 0.016(6) -0.004(6)
C46 0.042(7) 0.021(6) 0.048(6) -0.003(5) 0.008(5) 0.005(5)
C47 0.090(8) 0.032(6) 0.032(6) 0.001(5) -0.017(6) -0.012(6)
C48 0.044(7) 0.032(6) 0.049(7) -0.003(6) 0.005(6) 0.009(5)
C49 0.089(8) 0.038(6) 0.029(6) 0.001(5) -0.008(6) -0.002(6)
C50 0.120(9) 0.047(7) 0.040(6) 0.003(6) 0.019(7) -0.007(7)
C51 0.136(10) 0.051(7) 0.041(6) -0.004(6) 0.018(7) -0.010(7)
C52 0.088(8) 0.030(6) 0.053(7) 0.007(5) 0.026(6) 0.004(6)
C53 0.051(7) 0.040(7) 0.061(7) -0.016(6) 0.028(6) -0.018(6)
C54 0.090(8) 0.040(6) 0.047(7) 0.004(6) -0.017(6) -0.012(6)
C55 0.048(7) 0.043(7) 0.053(7) -0.016(6) 0.002(6) 0.000(6)
C56 0.106(9) 0.042(7) 0.053(7) 0.013(6) 0.024(7) 0.005(7)
C57 0.090(9) 0.051(7) 0.042(7) -0.005(6) 0.023(7) -0.003(7)
C58 0.110(10) 0.055(8) 0.045(7) 0.020(7) -0.009(7) -0.012(8)
C59 0.058(7) 0.050(7) 0.082(8) -0.018(6) 0.036(6) -0.016(6)
C60 0.081(8) 0.036(6) 0.056(7) 0.010(6) 0.016(6) 0.006(6)
C61 0.094(8) 0.028(6) 0.028(6) 0.008(5) 0.005(6) -0.010(6)
C62 0.145(11) 0.045(7) 0.044(7) -0.003(6) -0.001(8) -0.012(8)
C63 0.114(10) 0.053(8) 0.058(8) 0.023(7) -0.011(8) -0.020(8)
C64 0.094(8) 0.035(6) 0.052(7) 0.010(6) 0.025(6) 0.000(6)
C65 0.051(8) 0.047(7) 0.090(9) -0.012(7) 0.006(7) 0.001(6)
C66 0.092(8) 0.034(6) 0.034(6) -0.003(5) -0.013(6) -0.014(6)
C67 0.080(9) 0.047(7) 0.051(7) 0.000(6) 0.023(7) -0.007(7)
C68 0.058(7) 0.033(6) 0.092(8) -0.005(6) -0.009(6) -0.002(6)
C69 0.094(8) 0.051(7) 0.032(6) -0.004(5) -0.001(6) 0.005(7)
C70 0.090(8) 0.021(6) 0.034(6) -0.001(5) 0.001(6) 0.003(6)
C71 0.057(8) 0.045(7) 0.060(8) -0.018(6) 0.003(6) -0.006(6)
C72 0.053(7) 0.043(6) 0.068(7) -0.010(6) 0.006(6) -0.004(5)
C73 0.074(8) 0.036(6) 0.077(8) -0.001(6) 0.025(7) -0.006(6)
C74 0.055(7) 0.053(7) 0.105(9) -0.007(7) 0.005(7) 0.000(6)
C75 0.055(7) 0.037(6) 0.079(8) 0.000(6) -0.012(6) -0.003(6)
C76 0.055(7) 0.047(7) 0.089(8) -0.014(7) -0.006(6) -0.006(6)
C77 0.061(8) 0.039(7) 0.062(8) -0.011(6) -0.005(6) -0.004(6)
C78 0.121(11) 0.055(8) 0.051(8) 0.022(7) -0.024(8) -0.019(8)
C79 0.060(7) 0.050(7) 0.058(7) 0.008(6) 0.032(6) -0.007(6)
C80 0.092(9) 0.042(7) 0.039(7) -0.004(6) 0.000(6) -0.020(6)
C81 0.154(12) 0.047(8) 0.052(8) -0.007(7) -0.003(8) -0.007(8)
C82 0.081(8) 0.034(6) 0.044(7) -0.007(6) -0.003(6) -0.008(6)
C83 0.050(7) 0.052(7) 0.095(8) -0.020(6) 0.027(6) -0.009(6)
C84 0.102(9) 0.058(8) 0.052(8) 0.002(7) 0.028(7) 0.003(7)
C85 0.114(10) 0.047(7) 0.045(7) -0.011(6) -0.016(7) -0.011(7)
C86 0.121(10) 0.043(7) 0.050(8) 0.008(6) -0.031(7) -0.015(8)
C87 0.129(9) 0.060(7) 0.044(7) 0.003(6) 0.033(7) -0.003(8)
C88 0.074(8) 0.053(7) 0.064(8) -0.019(7) 0.013(7) -0.028(7)
C89 0.060(8) 0.059(8) 0.068(8) -0.021(7) -0.012(7) 0.003(7)
C90 0.055(8) 0.043(7) 0.062(8) -0.009(6) 0.019(6) -0.005(6)
C91 0.070(8) 0.045(7) 0.077(8) -0.006(7) -0.022(7) -0.003(6)
C92 0.070(8) 0.041(7) 0.082(9) -0.016(7) -0.013(7) -0.019(6)
C93 0.096(8) 0.036(6) 0.037(6) 0.007(5) -0.021(6) -0.019(6)
C94 0.069(8) 0.044(7) 0.098(10) 0.013(7) -0.007(8) -0.010(6)
C95 0.146(10) 0.062(7) 0.043(7) -0.013(6) 0.017(8) -0.001(8)
C96 0.065(8) 0.060(8) 0.080(9) -0.018(8) -0.001(7) -0.020(7)
C97 0.061(8) 0.062(8) 0.094(9) -0.014(8) 0.014(8) -0.003(7)
C98 0.097(9) 0.048(8) 0.063(8) 0.001(7) -0.024(7) -0.009(7)
C99 0.101(10) 0.070(8) 0.042(7) 0.008(7) 0.014(7) -0.003(8)
C100 0.065(8) 0.051(7) 0.070(8) -0.012(7) 0.000(7) -0.005(7)
C101 0.060(7) 0.053(7) 0.073(7) -0.011(6) 0.029(6) -0.006(6)
C102 0.084(8) 0.040(7) 0.036(7) 0.001(6) -0.002(6) -0.018(7)
C103 0.058(8) 0.071(9) 0.086(9) 0.017(8) 0.024(7) -0.015(7)
C104 0.055(7) 0.071(8) 0.116(9) -0.024(7) 0.008(7) -0.010(7)
C105 0.051(8) 0.040(7) 0.084(9) -0.012(7) -0.006(7) 0.008(6)
C106 0.066(8) 0.051(8) 0.101(9) -0.002(8) -0.010(7) 0.004(7)
C107 0.155(12) 0.052(8) 0.052(8) -0.015(7) 0.002(9) 0.002(10)
C108 0.099(10) 0.040(7) 0.065(8) 0.004(7) -0.025(8) -0.010(7)
C109 0.050(7) 0.073(8) 0.090(8) 0.003(7) 0.014(7) -0.014(6)
C110 0.097(9) 0.034(6) 0.044(7) 0.006(6) 0.016(7) -0.007(7)
C111 0.045(8) 0.084(9) 0.086(9) 0.001(8) -0.011(7) -0.004(7)
C112 0.098(9) 0.043(7) 0.082(9) -0.008(7) 0.016(8) -0.019(7)
C113 0.051(8) 0.080(9) 0.098(10) 0.021(8) 0.018(8) -0.013(7)
C114 0.059(9) 0.089(10) 0.135(11) -0.030(9) 0.003(9) -0.015(8)
C115 0.061(8) 0.046(7) 0.091(9) -0.012(7) 0.013(8) 0.009(7)
C116 0.099(10) 0.042(7) 0.069(8) 0.006(7) 0.026(8) 0.005(7)
C117 0.048(8) 0.096(10) 0.140(11) -0.042(9) 0.011(8) -0.008(8)
C118 0.142(11) 0.090(10) 0.054(8) 0.000(8) 0.026(9) -0.006(9)
C119 0.054(8) 0.092(9) 0.093(10) 0.001(8) 0.009(8) -0.003(7)
C120 0.090(9) 0.046(7) 0.066(8) 0.014(7) 0.038(7) 0.001(7)
C121 0.067(8) 0.059(7) 0.085(8) -0.018(7) 0.003(7) -0.013(6)
C122 0.060(9) 0.058(8) 0.110(10) -0.012(8) 0.019(8) 0.008(7)
C123 0.074(9) 0.058(8) 0.075(9) -0.027(7) 0.004(7) -0.026(7)
C124 0.111(10) 0.041(7) 0.071(8) -0.013(7) 0.033(8) -0.020(7)
C125 0.079(8) 0.057(7) 0.097(8) 0.018(7) 0.018(7) 0.013(7)
C126 0.102(10) 0.049(8) 0.081(9) 0.018(7) 0.031(8) 0.015(8)
C128 0.091(9) 0.046(7) 0.083(9) 0.009(7) 0.039(8) -0.003(7)
C129 0.093(9) 0.065(8) 0.101(9) 0.031(8) 0.009(8) 0.026(7)
C130 0.149(12) 0.075(9) 0.055(8) -0.017(8) 0.030(9) 0.003(9)
C131 0.131(11) 0.054(8) 0.078(9) -0.018(7) 0.021(9) -0.034(8)
C132 0.051(8) 0.106(11) 0.144(12) -0.035(10) 0.006(9) -0.005(8)
C133 0.068(9) 0.061(8) 0.104(10) -0.014(8) -0.007(8) -0.005(7)
C134 0.102(10) 0.084(10) 0.132(11) 0.034(9) 0.001(10) 0.021(9)
C135 0.052(8) 0.064(8) 0.117(10) -0.005(8) -0.011(8) 0.011(7)
C136 0.068(9) 0.056(8) 0.105(10) -0.019(8) 0.023(8) 0.016(7)
C137 0.121(10) 0.059(8) 0.053(8) -0.021(7) -0.004(8) -0.001(8)
C139 0.107(9) 0.106(9) 0.139(10) 0.026(9) -0.012(8) 0.006(8)
C141 0.084(10) 0.074(9) 0.135(11) 0.024(9) -0.010(9) 0.004(8)
C143 0.140(11) 0.082(9) 0.049(8) -0.015(8) 0.022(8) 0.001(9)
C144 0.062(8) 0.078(9) 0.105(10) -0.019(8) 0.005(8) -0.010(8)
C145 0.107(9) 0.046(7) 0.049(7) 0.007(6) -0.028(7) -0.016(7)
C148 0.118(11) 0.117(11) 0.095(10) -0.012(10) 0.040(9) -0.024(10)
C149 0.124(11) 0.115(11) 0.086(10) -0.008(9) 0.051(9) -0.014(9)
C146 0.115(9) 0.122(9) 0.089(8) -0.005(8) 0.036(8) -0.021(8)
C15 0.096(9) 0.109(9) 0.059(8) -0.015(7) 0.045(7) -0.047(8)
C14 0.095(9) 0.093(9) 0.055(7) -0.020(7) 0.030(7) -0.035(7)
C147 0.101(10) 0.100(10) 0.070(9) -0.030(8) 0.048(8) -0.026(9)
C150 0.072(9) 0.040(7) 0.099(9) -0.012(7) -0.011(7) -0.011(7)
C152 0.157(12) 0.062(8) 0.055(8) -0.013(7) 0.014(10) 0.000(10)
C154 0.138(11) 0.070(9) 0.052(8) -0.014(7) 0.037(8) -0.001(9)
C155 0.056(8) 0.057(8) 0.104(10) 0.000(8) -0.019(8) 0.000(7)
C156 0.119(9) 0.062(7) 0.041(6) -0.008(6) 0.003(7) 0.008(7)
C158 0.048(7) 0.071(8) 0.120(9) -0.035(7) 0.020(7) -0.010(6)
C159 0.124(11) 0.054(8) 0.090(9) -0.016(8) 0.010(9) -0.032(8)
C161 0.045(8) 0.102(10) 0.137(12) -0.040(10) 0.006(8) 0.004(8)
C162 0.108(10) 0.082(9) 0.082(9) -0.024(8) 0.043(8) 0.004(8)
C164 0.127(11) 0.084(10) 0.049(8) 0.009(7) 0.027(8) 0.001(9)
C165 0.082(9) 0.044(7) 0.112(10) 0.016(8) -0.016(8) -0.007(7)
C166 0.069(8) 0.041(7) 0.113(10) 0.002(8) -0.011(8) 0.002(7)
C167 0.094(10) 0.092(10) 0.150(11) 0.033(10) -0.016(10) -0.002(9)
C168 0.128(9) 0.128(10) 0.127(9) -0.006(8) 0.022(8) 0.004(8)
C169 0.098(8) 0.101(8) 0.111(8) -0.001(7) 0.039(7) -0.017(7)
C170 0.108(8) 0.113(8) 0.118(8) 0.000(7) 0.022(7) -0.005(7)
C171 0.111(9) 0.122(10) 0.125(9) 0.005(8) 0.013(8) -0.007(8)
C172 0.111(11) 0.119(11) 0.135(12) 0.005(10) 0.018(10) -0.015(10)
C173 0.113(11) 0.114(11) 0.140(12) 0.003(11) 0.027(10) -0.025(10)
C174 0.099(10) 0.102(10) 0.124(11) 0.001(10) 0.037(9) -0.029(9)
C175 0.105(8) 0.080(8) 0.090(8) -0.005(7) 0.050(7) -0.009(7)
C176 0.114(9) 0.102(9) 0.084(8) -0.017(8) 0.057(7) -0.003(8)
C177 0.121(11) 0.125(11) 0.114(10) -0.004(10) 0.042(9) 0.004(10)
Cl1 0.286(14) 0.198(10) 0.226(11) -0.109(9) 0.134(10) -0.120(9)
Cl2 0.247(11) 0.142(7) 0.148(7) -0.050(6) 0.055(7) -0.021(7)
C1B 0.13(2) 0.099(17) 0.114(18) -0.019(15) 0.017(16) -0.027(15)
N1 0.184(19) 0.056(10) 0.034(8) 0.009(7) -0.009(9) -0.026(10)
N5 0.111(13) 0.071(10) 0.041(8) 0.018(7) -0.027(8) -0.025(9)
N6 0.081(11) 0.064(9) 0.070(10) -0.009(8) -0.004(8) -0.026(8)
C127 0.129(18) 0.055(11) 0.034(9) -0.009(8) 0.011(10) -0.032(11)
C138 0.20(3) 0.14(2) 0.100(18) 0.042(16) -0.077(19) -0.13(2)
C140 0.094(15) 0.087(14) 0.087(15) -0.058(13) 0.002(11) 0.001(11)
C142 0.096(16) 0.083(15) 0.082(15) 0.003(12) 0.012(11) 0.023(12)
C163 0.067(13) 0.108(16) 0.067(12) 0.005(11) 0.007(10) -0.002(11)
N2 0.139(12) 0.20(2) 0.126(13) 0.012(15) -0.013(11) 0.022(15)
N7 0.110(10) 0.173(13) 0.132(10) 0.032(10) -0.005(8) -0.007(10)
N10 0.123(9) 0.161(12) 0.127(11) 0.029(10) -0.001(9) -0.005(9)
C151 0.124(13) 0.19(2) 0.131(18) 0.038(17) 0.003(12) -0.018(15)
C153 0.117(9) 0.163(10) 0.129(9) 0.028(9) -0.007(7) -0.006(9)
C160 0.131(15) 0.133(18) 0.17(2) 0.026(15) 0.003(16) -0.007(12)
C178 0.157(19) 0.21(2) 0.133(17) 0.048(15) 0.001(13) -0.009(18)
C179 0.157(19) 0.20(2) 0.134(12) 0.048(16) -0.020(13) -0.030(17)
N3 0.150(14) 0.075(7) 0.032(6) -0.010(5) -0.001(7) 0.026(8)
N11 0.212(13) 0.110(9) 0.064(6) -0.043(6) -0.041(7) 0.063(9)
N12 0.223(14) 0.089(7) 0.086(9) -0.038(6) -0.054(9) 0.047(8)
C185 0.20(2) 0.112(12) 0.064(10) -0.033(9) -0.033(12) 0.060(12)
C186 0.207(13) 0.096(7) 0.064(6) -0.037(5) -0.038(7) 0.058(8)
C187 0.26(2) 0.085(13) 0.117(13) -0.034(10) -0.086(13) 0.058(13)
C188 0.170(18) 0.104(13) 0.071(8) -0.048(10) -0.032(11) 0.034(12)
C189 0.25(2) 0.106(10) 0.127(18) -0.038(12) -0.065(16) 0.024(13)
N4 0.124(13) 0.096(11) 0.047(8) -0.014(8) 0.018(8) -0.043(10)
N8 0.122(10) 0.085(9) 0.037(7) -0.025(7) 0.025(7) -0.028(8)
N9 0.094(9) 0.070(8) 0.065(8) -0.020(7) 0.029(7) -0.016(8)
C180 0.104(9) 0.075(9) 0.048(7) -0.022(7) 0.028(7) -0.031(8)
C181 0.150(17) 0.108(15) 0.044(10) -0.005(11) 0.018(11) -0.055(13)
C182 0.101(14) 0.075(12) 0.079(12) -0.008(10) 0.038(11) -0.015(11)
C183 0.104(15) 0.088(14) 0.087(13) -0.020(11) -0.009(11) -0.023(11)
C184 0.152(17) 0.124(16) 0.043(10) -0.038(11) 0.022(11) -0.044(14)

loop_
_atom_type_symbol
_atom_type_description
_atom_type_scat_dispersion_real
_atom_type_scat_dispersion_imag
_atom_type_scat_source
C C 0.0033 0.0016 'International Tables Vol C Tables 4.2.6.8 and 6.1.1.4'
H H 0.0000 0.0000 'International Tables Vol C Tables 4.2.6.8 and 6.1.1.4'
Cl Cl 0.1484 0.1585 'International Tables Vol C Tables 4.2.6.8 and 6.1.1.4'
Er Er -0.2586 4.9576 'International Tables Vol C Tables 4.2.6.8 and 6.1.1.4'
N N 0.0061 0.0033 'International Tables Vol C Tables 4.2.6.8 and 6.1.1.4'
O O 0.0106 0.0060 'International Tables Vol C Tables 4.2.6.8 and 6.1.1.4'

loop_
_geom_angle_atom_site_label_1
_geom_angle_atom_site_label_2
_geom_angle_atom_site_label_3
_geom_angle
_geom_angle_site_symmetry_1
_geom_angle_site_symmetry_3
_geom_angle_publ_flag
O2 Er1 O1 73.097(16) . . ?
O3 Er1 O1 74.963(16) . . ?
O3 Er1 O2 74.152(17) . . ?
O5 Er1 O1 85.4(2) . . ?
O5 Er1 O2 158.5(2) . . ?
O5 Er1 O3 100.3(2) . . ?
O5 Er1 O6 98.2(3) . . ?
O5 Er1 O7 102.3(4) . . ?
O6 Er1 O1 101.6(3) . . ?
O6 Er1 O2 86.7(2) . . ?
O6 Er1 O3 160.8(3) . . ?
O6 Er1 O7 94.9(4) . . ?
O7 Er1 O1 160.7(3) . . ?
O7 Er1 O2 98.1(3) . . ?
O7 Er1 O3 86.2(3) . . ?
O2 Er2 O4 73.468(19) . . ?
O3 Er2 O2 73.557(18) . . ?
O3 Er2 O4 74.284(19) . . ?
O8 Er2 O2 161.9(3) . . ?
O8 Er2 O3 88.7(3) . . ?
O8 Er2 O4 98.5(3) . . ?
O8 Er2 O9 99.9(4) . . ?
O8 Er2 O10 94.5(4) . . ?
O9 Er2 O2 85.9(3) . . ?
O9 Er2 O3 95.8(2) . . ?
O9 Er2 O4 158.9(3) . . ?
O9 Er2 O10 99.8(4) . . ?
O10 Er2 O2 101.4(3) . . ?
O10 Er2 O3 163.3(3) . . ?
O10 Er2 O4 89.0(3) . . ?
O2 Er3 O1 73.048(17) . . ?
O2 Er3 O4 74.262(18) . . ?
O4 Er3 O1 73.027(16) . . ?
O11 Er3 O1 160.5(3) . . ?
O11 Er3 O2 87.9(3) . . ?
O11 Er3 O4 98.1(3) . . ?
O11 Er3 O12 97.1(4) . . ?
O11 Er3 O13 98.1(4) . . ?
O12 Er3 O1 90.2(2) . . ?
O12 Er3 O2 98.9(3) . . ?
O12 Er3 O4 163.0(2) . . ?
O12 Er3 O13 96.6(4) . . ?
O13 Er3 O1 99.0(2) . . ?
O13 Er3 O2 162.6(2) . . ?
O13 Er3 O4 88.7(2) . . ?
O3 Er4 O1 74.364(16) . . ?
O3 Er4 O4 74.583(18) . . ?
O4 Er4 O1 72.742(16) . . ?
O14 Er4 O1 160.5(3) . . ?
O14 Er4 O3 99.3(3) . . ?
O14 Er4 O4 87.8(3) . . ?
O14 Er4 O15 99.8(3) . . ?
O14 Er4 O16 96.2(4) . . ?
O15 Er4 O1 97.8(2) . . ?
O15 Er4 O3 83.5(2) . . ?
O15 Er4 O4 157.7(2) . . ?
O15 Er4 O16 101.6(3) . . ?
O16 Er4 O1 88.5(3) . . ?
O16 Er4 O3 162.7(3) . . ?
O16 Er4 O4 98.3(2) . . ?
Er1 O1 Er3 104.56(2) . . ?
Er1 O1 Er4 102.14(2) . . ?
Er1 O1 H1 112.3 . . ?
Er3 O1 Er4 104.97(2) . . ?
Er3 O1 H1 113.3 . . ?
Er4 O1 H1 118.1 . . ?
Er1 O2 Er2 103.64(2) . . ?
Er1 O2 Er3 105.50(2) . . ?
Er1 O2 H2 114.8 . . ?
Er2 O2 H2 114.4 . . ?
Er3 O2 Er2 103.93(2) . . ?
Er3 O2 H2 113.4 . . ?
Er1 O3 Er2 104.68(2) . . ?
Er1 O3 Er4 103.71(2) . . ?
Er1 O3 H3 113.3 . . ?
Er2 O3 Er4 103.88(2) . . ?
Er2 O3 H3 117.9 . . ?
Er4 O3 H3 112.0 . . ?
Er2 O4 H4 116.3 . . ?
Er3 O4 Er2 103.43(2) . . ?
Er3 O4 Er4 105.91(2) . . ?
Er3 O4 H4 114.1 . . ?
Er4 O4 Er2 102.78(2) . . ?
Er4 O4 H4 113.1 . . ?
C4 O5 Er1 139.7(7) . . ?
C38 O6 Er1 134.8(9) . . ?
C53 O7 Er1 135.2(8) . . ?
C82 O8 Er2 135.9(9) . . ?
C7 O9 Er2 144.5(9) . . ?
C3 O10 Er2 133.7(9) . . ?
C28 O11 Er3 140.2(9) . . ?
C70 O12 Er3 135.6(8) . . ?
C2 O13 Er3 134.4(9) . . ?
C42 O14 Er4 138.2(8) . . ?
C46 O15 Er4 149.1(8) . . ?
C36 O16 Er4 132.5(9) . . ?
C24 C1 H1A 120.2 . . ?
C24 C1 C70 119.6(14) . . ?
C70 C1 H1A 120.2 . . ?
O13 C2 C5 117.8(13) . . ?
O13 C2 C26 120.0(14) . . ?
C26 C2 C5 122.2(14) . . ?
O10 C3 C8 120.0(12) . . ?
O10 C3 C33 119.9(14) . . ?
C33 C3 C8 120.1(14) . . ?
O5 C4 C41 120.7(12) . . ?
O5 C4 C77 118.2(13) . . ?
C41 C4 C77 121.0(14) . . ?
C2 C5 H5 121.5 . . ?
C35 C5 C2 116.9(16) . . ?
C35 C5 H5 121.5 . . ?
C8 C6 C34 123.0(12) . . ?
C52 C6 C8 119.5(14) . . ?
C52 C6 C34 117.5(13) . . ?
O9 C7 C101 116.8(13) . . ?
C11 C7 O9 118.4(15) . . ?
C11 C7 C101 124.6(15) . . ?
C3 C8 C6 117.7(12) . . ?
C3 C8 C10 114.8(12) . . ?
C10 C8 C6 127.4(12) . . ?
C38 C9 C50 117.5(17) . . ?
C38 C9 C61 115.0(13) . . ?
C50 C9 C61 127.5(16) . . ?
C28 C10 C8 114.0(12) . . ?
C28 C10 C39 119.7(12) . . ?
C39 C10 C8 125.9(13) . . ?
C7 C11 H11 120.0 . . ?
C7 C11 C162 120.1(18) . . ?
C162 C11 H11 120.0 . . ?
C25 C12 C23 124.0(15) . . ?
C76 C12 C23 121.0(15) . . ?
C76 C12 C25 114.9(14) . . ?
C18 C13 C26 118.5(16) . . ?
C18 C13 C14 115.7(14) . . ?
C26 C13 C14 125.8(17) . . ?
C17 C16 H16 120.6 . . ?
C17 C16 C15 118.7(18) . . ?
C15 C16 H16 120.6 . . ?
C16 C17 H17 119.9 . . ?
C16 C17 C18 120(2) . . ?
C18 C17 H17 119.9 . . ?
C13 C18 C17 122.9(19) . . ?
C13 C18 C35 120.0(14) . . ?
C35 C18 C17 116.8(19) . . ?
C37 C19 C74 117.7(16) . . ?
C65 C19 C37 127.9(14) . . ?
C65 C19 C74 114.2(16) . . ?
C40 C20 H20 120.3 . . ?
C90 C20 H20 120.3 . . ?
C90 C20 C40 119.5(15) . . ?
C22 C21 C44 122.4(12) . . ?
C68 C21 C22 120.3(14) . . ?
C68 C21 C44 117.3(13) . . ?
C21 C22 C30 127.0(13) . . ?
C29 C22 C21 116.7(12) . . ?
C29 C22 C30 116.2(13) . . ?
C12 C23 C121 117.2(15) . . ?
C31 C23 C12 127.8(16) . . ?
C31 C23 C121 114.9(14) . . ?
C1 C24 H24 120.4 . . ?
C1 C24 C54 119.2(16) . . ?
C54 C24 H24 120.4 . . ?
C12 C25 C26 122.8(13) . . ?
C36 C25 C12 119.6(15) . . ?
C36 C25 C26 117.0(15) . . ?
C2 C26 C13 118.9(16) . . ?
C2 C26 C25 115.6(13) . . ?
C13 C26 C25 125.1(14) . . ?
C49 C27 C45 127.4(13) . . ?
C82 C27 C45 111.5(12) . . ?
C82 C27 C49 120.9(13) . . ?
O11 C28 C10 120.0(12) . . ?
O11 C28 C32 121.1(14) . . ?
C32 C28 C10 119.0(14) . . ?
C22 C29 C55 121.5(13) . . ?
C92 C29 C22 121.0(15) . . ?
C92 C29 C55 117.4(14) . . ?
C22 C30 C41 122.3(12) . . ?
C46 C30 C22 120.7(13) . . ?
C46 C30 C41 116.9(11) . . ?
C23 C31 H31 117.6 . . ?
C88 C31 C23 124.8(17) . . ?
C88 C31 H31 117.6 . . ?
C28 C32 H32 119.8 . . ?
C67 C32 C28 120.4(15) . . ?
C67 C32 H32 119.8 . . ?
C3 C33 H33 120.2 . . ?
C56 C33 C3 119.7(16) . . ?
C56 C33 H33 120.2 . . ?
C73 C34 C6 120.0(14) . . ?
C124 C34 C6 125.3(14) . . ?
C124 C34 C73 114.5(15) . . ?
C5 C35 C18 123.3(18) . . ?
C5 C35 H35 118.4 . . ?
C18 C35 H35 118.4 . . ?
O16 C36 C100 118.7(13) . . ?
C25 C36 O16 120.2(14) . . ?
C25 C36 C100 121.1(16) . . ?
C41 C37 C19 122.8(14) . . ?
C75 C37 C19 118.2(14) . . ?
C75 C37 C41 118.9(14) . . ?
O6 C38 C9 121.2(16) . . ?
O6 C38 C57 117.0(15) . . ?
C9 C38 C57 121.8(15) . . ?
C10 C39 C72 123.7(13) . . ?
C79 C39 C10 117.6(14) . . ?
C79 C39 C72 118.7(14) . . ?
C20 C40 C83 122.9(16) . . ?
C20 C40 C97 119.1(15) . . ?
C83 C40 C97 118.1(16) . . ?
C4 C41 C30 117.4(12) . . ?
C4 C41 C37 119.9(13) . . ?
C37 C41 C30 122.6(12) . . ?
O14 C42 C43 119.6(15) . . ?
O14 C42 C45 121.8(12) . . ?
C43 C42 C45 118.6(13) . . ?
C42 C43 H43 119.0 . . ?
C110 C43 C42 121.9(17) . . ?
C110 C43 H43 119.0 . . ?
C21 C44 H44 119.6 . . ?
C94 C44 C21 120.7(14) . . ?
C94 C44 H44 119.6 . . ?
C42 C45 C27 112.4(12) . . ?
C60 C45 C27 129.5(15) . . ?
C60 C45 C42 118.1(14) . . ?
O15 C46 C30 119.1(12) . . ?
O15 C46 C48 120.1(12) . . ?
C30 C46 C48 120.6(12) . . ?
C54 C47 C61 120.9(14) . . ?
C54 C47 C93 115.7(14) . . ?
C61 C47 C93 123.4(16) . . ?
C46 C48 H48 119.8 . . ?
C55 C48 C46 120.3(13) . . ?
C55 C48 H48 119.8 . . ?
C27 C49 C69 124.9(14) . . ?
C66 C49 C27 117.9(14) . . ?
C66 C49 C69 117.2(13) . . ?
C9 C50 C51 124.4(19) . . ?
C87 C50 C9 121.0(17) . . ?
C87 C50 C51 114.5(16) . . ?
C62 C51 C50 122.9(17) . . ?
C62 C51 C95 119(2) . . ?
C95 C51 C50 118(2) . . ?
C6 C52 C56 119.7(14) . . ?
C6 C52 C120 121.1(15) . . ?
C56 C52 C120 119.1(14) . . ?
O7 C53 C59 119.9(13) . . ?
O7 C53 C90 119.0(15) . . ?
C90 C53 C59 121.1(15) . . ?
C47 C54 C24 120.6(15) . . ?
C47 C54 C98 123.2(16) . . ?
C98 C54 C24 116.1(17) . . ?
C29 C55 H55 119.9 . . ?
C48 C55 C29 120.2(14) . . ?
C48 C55 H55 119.9 . . ?
C33 C56 C52 123.0(15) . . ?
C33 C56 H56 118.5 . . ?
C52 C56 H56 118.5 . . ?
C38 C57 H57 119.4 . . ?
C84 C57 C38 121.1(17) . . ?
C84 C57 H57 119.4 . . ?
C63 C58 H58 117.7 . . ?
C93 C58 H58 117.7 . . ?
C93 C58 C63 124.6(18) . . ?
C53 C59 C101 115.6(16) . . ?
C83 C59 C53 118.7(14) . . ?
C83 C59 C101 125.6(16) . . ?
C45 C60 C64 122.2(17) . . ?
C45 C60 C125 125.3(16) . . ?
C64 C60 C125 112.5(15) . . ?
C47 C61 C9 125.1(13) . . ?
C70 C61 C9 118.0(13) . . ?
C70 C61 C47 116.7(15) . . ?
C51 C62 H62 118.3 . . ?
C51 C62 C81 123(2) . . ?
C81 C62 H62 118.3 . . ?
C58 C63 H63 121.0 . . ?
C78 C63 C58 118(2) . . ?
C78 C63 H63 121.0 . . ?
C60 C64 C116 123.5(18) . . ?
C110 C64 C60 118.3(14) . . ?
C110 C64 C116 118.2(16) . . ?
C19 C65 H65 117.6 . . ?
C19 C65 C115 124.8(17) . . ?
C115 C65 H65 117.6 . . ?
C49 C66 C80 120.8(13) . . ?
C85 C66 C49 122.6(15) . . ?
C85 C66 C80 116.6(14) . . ?
C32 C67 H67 118.1 . . ?
C32 C67 C79 123.9(15) . . ?
C79 C67 H67 118.1 . . ?
C150 C68 C21 119.1(15) . . ?
C150 C68 C166 120.6(15) . . ?
C166 C68 C21 120.2(16) . . ?
C99 C69 C49 126.8(14) . . ?
C156 C69 C49 119.2(15) . . ?
C156 C69 C99 114.1(15) . . ?
O12 C70 C1 118.8(12) . . ?
O12 C70 C61 118.3(15) . . ?
C61 C70 C1 122.9(13) . . ?
C72 C71 H71 118.8 . . ?
C89 C71 H71 118.8 . . ?
C89 C71 C72 122.3(16) . . ?
C39 C72 C109 115.6(15) . . ?
C71 C72 C39 126.5(14) . . ?
C71 C72 C109 117.9(15) . . ?
C112 C73 C34 122.5(16) . . ?
C112 C73 C128 119.8(16) . . ?
C128 C73 C34 117.3(16) . . ?
C122 C74 C19 118.9(18) . . ?
C122 C74 C135 123.9(18) . . ?
C135 C74 C19 117.2(17) . . ?
C37 C75 C91 117.4(15) . . ?
C37 C75 C155 121.6(17) . . ?
C91 C75 C155 120.9(16) . . ?
C12 C76 C105 124.5(16) . . ?
C12 C76 C106 118.7(15) . . ?
C105 C76 C106 116.7(15) . . ?
C4 C77 H77 120.3 . . ?
C91 C77 C4 119.4(15) . . ?
C91 C77 H77 120.3 . . ?
C63 C78 H78 120.3 . . ?
C63 C78 C86 119.4(17) . . ?
C86 C78 H78 120.3 . . ?
C39 C79 C103 119.9(16) . . ?
C67 C79 C39 119.2(14) . . ?
C67 C79 C103 120.8(15) . . ?
C66 C80 H80 120.0 . . ?
C102 C80 C66 120.0(14) . . ?
C102 C80 H80 120.0 . . ?
C62 C81 H81 122.0 . . ?
C62 C81 C107 116(2) . . ?
C107 C81 H81 122.0 . . ?
O8 C82 C27 123.3(13) . . ?
O8 C82 C102 117.1(13) . . ?
C27 C82 C102 119.5(13) . . ?
C40 C83 C158 116.5(16) . . ?
C59 C83 C40 116.4(16) . . ?
C59 C83 C158 127.0(15) . . ?
C57 C84 H84 120.1 . . ?
C57 C84 C87 119.8(19) . . ?
C87 C84 H84 120.1 . . ?
C66 C85 H85 119.9 . . ?
C137 C85 C66 120.2(16) . . ?
C137 C85 H85 119.9 . . ?
C78 C86 H86 119.3 . . ?
C145 C86 C78 121.3(18) . . ?
C145 C86 H86 119.3 . . ?
C50 C87 C154 122(2) . . ?
C84 C87 C50 118.7(16) . . ?
C84 C87 C154 119(2) . . ?
C31 C88 H88 120.2 . . ?
C31 C88 C123 119.6(17) . . ?
C123 C88 H88 120.2 . . ?
C71 C89 H89 118.9 . . ?
C71 C89 C111 122.2(18) . . ?
C111 C89 H89 118.9 . . ?
C20 C90 C53 121.2(16) . . ?
C20 C90 H90 119.4 . . ?
C53 C90 H90 119.4 . . ?
C75 C91 H91 118.5 . . ?
C77 C91 C75 122.9(15) . . ?
C77 C91 H91 118.5 . . ?
C29 C92 H92 119.6 . . ?
C150 C92 C29 120.9(16) . . ?
C150 C92 H92 119.6 . . ?
C58 C93 C47 124.7(15) . . ?
C58 C93 C145 115.2(15) . . ?
C145 C93 C47 120.0(17) . . ?
C44 C94 H94 119.7 . . ?
C165 C94 C44 120.6(18) . . ?
C165 C94 H94 119.7 . . ?
C51 C95 C152 115(2) . . ?
C130 C95 C51 122(2) . . ?
C130 C95 C152 122.5(19) . . ?
C121 C96 H96 119.4 . . ?
C123 C96 H96 119.4 . . ?
C123 C96 C121 121.2(18) . . ?
C40 C97 H97 119.6 . . ?
C144 C97 C40 120.9(17) . . ?
C144 C97 H97 119.6 . . ?
C54 C98 H98 119.9 . . ?
C108 C98 C54 120.2(19) . . ?
C108 C98 H98 119.9 . . ?
C69 C99 H99 117.9 . . ?
C164 C99 C69 124.2(18) . . ?
C164 C99 H99 117.9 . . ?
C36 C100 H100 119.9 . . ?
C105 C100 C36 120.2(15) . . ?
C105 C100 H100 119.9 . . ?
C7 C101 C59 118.5(13) . . ?
C175 C101 C7 117.6(15) . . ?
C175 C101 C59 123.8(15) . . ?
C80 C102 C82 120.8(14) . . ?
C80 C102 H102 119.6 . . ?
C82 C102 H102 119.6 . . ?
C79 C103 H103 118.7 . . ?
C113 C103 C79 122.5(17) . . ?
C113 C103 H103 118.7 . . ?
C144 C104 C114 121.9(19) . . ?
C144 C104 C158 117.7(18) . . ?
C158 C104 C114 120.2(18) . . ?
C76 C105 H105 120.3 . . ?
C100 C105 C76 119.3(16) . . ?
C100 C105 H105 120.3 . . ?
C76 C106 H106 119.7 . . ?
C133 C106 C76 120.6(17) . . ?
C133 C106 H106 119.7 . . ?
C81 C107 H107 119.7 . . ?
C152 C107 C81 121(2) . . ?
C152 C107 H107 119.7 . . ?
C98 C108 H108 120.1 . . ?
C98 C108 C145 119.9(17) . . ?
C145 C108 H108 120.1 . . ?
C113 C109 C72 122.7(18) . . ?
C113 C109 C119 123.3(17) . . ?
C119 C109 C72 113.9(16) . . ?
C43 C110 C64 120.8(15) . . ?
C43 C110 H110 119.6 . . ?
C64 C110 H110 119.6 . . ?
C89 C111 H111 122.8 . . ?
C119 C111 C89 114.5(18) . . ?
C119 C111 H111 122.8 . . ?
C73 C112 H112 120.1 . . ?
C159 C112 C73 119.7(17) . . ?
C159 C112 H112 120.1 . . ?
C103 C113 C109 120.6(18) . . ?
C103 C113 H113 119.7 . . ?
C109 C113 H113 119.7 . . ?
C104 C114 H114 119.3 . . ?
C132 C114 C104 121(2) . . ?
C132 C114 H114 119.3 . . ?
C65 C115 H115 120.5 . . ?
C65 C115 C136 119.0(19) . . ?
C136 C115 H115 120.5 . . ?
C64 C116 H116 118.6 . . ?
C126 C116 C64 122.9(18) . . ?
C126 C116 H116 118.6 . . ?
C158 C117 H117 120.3 . . ?
C158 C117 C161 119.4(18) . . ?
C161 C117 H117 120.3 . . ?
C143 C118 H118 120.6 . . ?
C143 C118 C164 118.8(18) . . ?
C164 C118 H118 120.6 . . ?
C109 C119 H119 115.4 . . ?
C111 C119 C109 129.1(18) . . ?
C111 C119 H119 115.4 . . ?
C52 C120 H120 119.5 . . ?
C128 C120 C52 121.1(15) . . ?
C128 C120 H120 119.5 . . ?
C96 C121 C23 119.4(17) . . ?
C133 C121 C23 119.4(16) . . ?
C133 C121 C96 121.0(18) . . ?
C74 C122 H122 118.2 . . ?
C136 C122 C74 123.7(19) . . ?
C136 C122 H122 118.2 . . ?
C88 C123 H123 120.0 . . ?
C96 C123 C88 119.9(16) . . ?
C96 C123 H123 120.0 . . ?
C34 C124 H124 118.8 . . ?
C131 C124 C34 122.4(16) . . ?
C131 C124 H124 118.8 . . ?
C60 C125 C129 121.3(18) . . ?
C141 C125 C60 120.8(16) . . ?
C141 C125 C129 117.8(19) . . ?
C116 C126 H126 121.3 . . ?
C129 C126 C116 117.3(18) . . ?
C129 C126 H126 121.3 . . ?
C73 C128 H128 118.9 . . ?
C120 C128 C73 122.3(16) . . ?
C120 C128 H128 118.9 . . ?
C126 C129 C125 122(2) . . ?
C126 C129 C134 116.0(19) . . ?
C134 C129 C125 121(2) . . ?
C95 C130 H130 119.4 . . ?
C95 C130 C154 121.1(19) . . ?
C154 C130 H130 119.4 . . ?
C124 C131 H131 120.0 . . ?
C124 C131 C159 120.1(19) . . ?
C159 C131 H131 120.0 . . ?
C114 C132 H132 118.7 . . ?
C114 C132 C161 123(2) . . ?
C161 C132 H132 118.7 . . ?
C106 C133 C121 122.1(19) . . ?
C106 C133 H133 118.9 . . ?
C121 C133 H133 118.9 . . ?
C129 C134 H134 119.7 . . ?
C139 C134 C129 121(2) . . ?
C139 C134 H134 119.7 . . ?
C74 C135 H135 118.5 . . ?
C155 C135 C74 123.1(18) . . ?
C155 C135 H135 118.5 . . ?
C115 C136 H136 120.3 . . ?
C122 C136 C115 119.4(19) . . ?
C122 C136 H136 120.3 . . ?
C85 C137 H137 120.0 . . ?
C85 C137 C156 120.0(16) . . ?
C156 C137 H137 120.0 . . ?
C134 C139 H139 118.1 . . ?
C134 C139 C167 124(2) . . ?
C167 C139 H139 118.1 . . ?
C125 C141 H141 119.7 . . ?
C125 C141 C167 120.6(19) . . ?
C167 C141 H141 119.7 . . ?
C118 C143 H143 119.8 . . ?
C118 C143 C156 120.5(18) . . ?
C156 C143 H143 119.8 . . ?
C97 C144 H144 118.2 . . ?
C104 C144 C97 123.6(19) . . ?
C104 C144 H144 118.2 . . ?
C86 C145 C93 120.9(19) . . ?
C86 C145 C108 118.1(17) . . ?
C108 C145 C93 120.7(16) . . ?
C149 C148 H148 120.0 . . ?
C149 C148 C147 120.0 . . ?
C147 C148 H148 120.0 . . ?
C148 C149 H149 120.0 . . ?
C148 C149 C146 120.0 . . ?
C146 C149 H149 120.0 . . ?
C149 C146 H146 120.0 . . ?
C149 C146 C15 120.0 . . ?
C15 C146 H146 120.0 . . ?
C16 C15 C146 115.3(12) . . ?
C16 C15 C14 124.3(12) . . ?
C14 C15 C146 120.0 . . ?
C15 C14 C13 117.2(11) . . ?
C15 C14 C147 120.0 . . ?
C147 C14 C13 122.6(11) . . ?
C148 C147 H147 120.0 . . ?
C14 C147 C148 120.0 . . ?
C14 C147 H147 120.0 . . ?
C68 C150 H150 119.2 . . ?
C92 C150 C68 121.5(15) . . ?
C92 C150 H150 119.2 . . ?
C95 C152 H152 117.0 . . ?
C107 C152 C95 126(2) . . ?
C107 C152 H152 117.0 . . ?
C87 C154 H154 119.6 . . ?
C130 C154 C87 121(2) . . ?
C130 C154 H154 119.6 . . ?
C75 C155 H155 119.0 . . ?
C135 C155 C75 121.9(18) . . ?
C135 C155 H155 119.0 . . ?
C69 C156 C137 120.7(16) . . ?
C69 C156 C143 121.3(17) . . ?
C143 C156 C137 117.4(16) . . ?
C104 C158 C83 122.5(16) . . ?
C104 C158 C117 117.2(17) . . ?
C117 C158 C83 120.3(17) . . ?
C112 C159 C131 120.1(19) . . ?
C112 C159 H159 120.0 . . ?
C131 C159 H159 120.0 . . ?
C117 C161 H161 120.7 . . ?
C132 C161 C117 118.7(19) . . ?
C132 C161 H161 120.7 . . ?
C11 C162 H162 120.4 . . ?
C11 C162 C176 119.2(18) . . ?
C176 C162 H162 120.4 . . ?
C99 C164 C118 121(2) . . ?
C99 C164 H164 119.6 . . ?
C118 C164 H164 119.6 . . ?
C94 C165 H165 120.4 . . ?
C94 C165 C166 119.3(17) . . ?
C166 C165 H165 120.4 . . ?
C68 C166 C165 121.6(16) . . ?
C68 C166 H166 119.2 . . ?
C165 C166 H166 119.2 . . ?
C139 C167 C141 115(2) . . ?
C139 C167 H167 122.4 . . ?
C141 C167 H167 122.4 . . ?
C170 C168 H168 122.5 . . ?
C170 C168 C177 115(2) . . ?
C177 C168 H168 122.5 . . ?
C170 C169 C174 120.0 . . ?
C170 C169 C175 119.0(13) . . ?
C174 C169 C175 121.0(13) . . ?
C169 C170 C168 125.1(16) . . ?
C169 C170 C171 120.0 . . ?
C171 C170 C168 114.5(16) . . ?
C170 C171 H171 120.0 . . ?
C170 C171 C172 120.0 . . ?
C172 C171 H171 120.0 . . ?
C171 C172 H172 120.0 . . ?
C171 C172 C173 120.0 . . ?
C173 C172 H172 120.0 . . ?
C172 C173 H173 120.0 . . ?
C174 C173 C172 120.0 . . ?
C174 C173 H173 120.0 . . ?
C169 C174 H174 120.0 . . ?
C173 C174 C169 120.0 . . ?
C173 C174 H174 120.0 . . ?
C101 C175 C169 126.0(17) . . ?
C101 C175 C176 117.6(18) . . ?
C176 C175 C169 115.7(16) . . ?
C162 C176 C175 119.4(17) . . ?
C177 C176 C162 118(2) . . ?
C177 C176 C175 122(2) . . ?
C168 C177 H177 118.9 . . ?
C176 C177 C168 122(2) . . ?
C176 C177 H177 118.9 . . ?
Cl1 C1B H1BA 110.1 . . ?
Cl1 C1B H1BB 110.1 . . ?
Cl2 C1B Cl1 108.1(9) . . ?
Cl2 C1B H1BA 110.1 . . ?
Cl2 C1B H1BB 110.1 . . ?
H1BA C1B H1BB 108.4 . . ?
H1B N1 H1C 107.9 . . ?
C127 N1 H1B 110.1 . . ?
C127 N1 H1C 112.1 . . ?
C127 N5 C138 124.6(19) . . ?
C127 N5 C142 117.2(16) . . ?
C138 N5 C142 117.0(18) . . ?
C127 N6 C140 119.8(17) . . ?
C127 N6 C163 126.8(18) . . ?
C163 N6 C140 112.0(14) . . ?
N5 C127 N1 118.3(16) . . ?
N6 C127 N1 114(2) . . ?
N6 C127 N5 127.3(19) . . ?
N5 C138 H13A 109.5 . . ?
N5 C138 H13B 109.5 . . ?
N5 C138 H13C 109.5 . . ?
H13A C138 H13B 109.5 . . ?
H13A C138 H13C 109.5 . . ?
H13B C138 H13C 109.5 . . ?
N6 C140 H14A 109.5 . . ?
N6 C140 H14B 109.5 . . ?
N6 C140 H14C 109.5 . . ?
H14A C140 H14B 109.5 . . ?
H14A C140 H14C 109.5 . . ?
H14B C140 H14C 109.5 . . ?
N5 C142 H14D 109.5 . . ?
N5 C142 H14E 109.5 . . ?
N5 C142 H14F 109.5 . . ?
H14D C142 H14E 109.5 . . ?
H14D C142 H14F 109.5 . . ?
H14E C142 H14F 109.5 . . ?
N6 C163 H16D 109.5 . . ?
N6 C163 H16E 109.5 . . ?
N6 C163 H16F 109.5 . . ?
H16D C163 H16E 109.5 . . ?
H16D C163 H16F 109.5 . . ?
H16E C163 H16F 109.5 . . ?
H2A N2 H2B 120.0 . . ?
C153 N2 H2A 120.0 . . ?
C153 N2 H2B 120.0 . . ?
C153 N7 C151 122(3) . . ?
C153 N7 C179 128(3) . . ?
C179 N7 C151 105(3) . . ?
C153 N10 C160 124(3) . . ?
C153 N10 C178 120(3) . . ?
C178 N10 C160 113(3) . . ?
N7 C151 H15A 109.5 . . ?
N7 C151 H15B 109.5 . . ?
N7 C151 H15C 109.5 . . ?
H15A C151 H15B 109.5 . . ?
H15A C151 H15C 109.5 . . ?
H15B C151 H15C 109.5 . . ?
N7 C153 N2 121(3) . . ?
N10 C153 N2 113(3) . . ?
N10 C153 N7 125(3) . . ?
N10 C160 H16A 109.5 . . ?
N10 C160 H16B 109.5 . . ?
N10 C160 H16C 109.5 . . ?
H16A C160 H16B 109.5 . . ?
H16A C160 H16C 109.5 . . ?
H16B C160 H16C 109.5 . . ?
N10 C178 H17A 109.7 . . ?
N10 C178 H17B 109.1 . . ?
N10 C178 H17C 109.7 . . ?
H17A C178 H17B 109.5 . . ?
H17A C178 H17C 109.5 . . ?
H17B C178 H17C 109.5 . . ?
N7 C179 H17D 109.5 . . ?
N7 C179 H17E 109.5 . . ?
N7 C179 H17F 109.5 . . ?
H17D C179 H17E 109.5 . . ?
H17D C179 H17F 109.5 . . ?
H17E C179 H17F 109.5 . . ?
H3A N3 H3B 120.0 . . ?
C186 N3 H3A 120.0 . . ?
C186 N3 H3B 120.0 . . ?
C185 N11 C188 115.2(18) . . ?
C186 N11 C185 120.8(18) . . ?
C186 N11 C188 123.6(19) . . ?
C186 N12 C189 125.7(19) . . ?
C187 N12 C186 115(2) . . ?
C187 N12 C189 119(2) . . ?
N11 C185 H18M 109.4 . . ?
N11 C185 H18N 109.8 . . ?
N11 C185 H18O 109.1 . . ?
H18M C185 H18N 109.5 . . ?
H18M C185 H18O 109.5 . . ?
H18N C185 H18O 109.5 . . ?
N3 C186 N11 120(2) . . ?
N3 C186 N12 117(2) . . ?
N11 C186 N12 121(2) . . ?
N12 C187 H18P 109.5 . . ?
N12 C187 H18Q 109.5 . . ?
N12 C187 H18R 109.5 . . ?
H18P C187 H18Q 109.5 . . ?
H18P C187 H18R 109.5 . . ?
H18Q C187 H18R 109.5 . . ?
N11 C188 H18S 109.5 . . ?
N11 C188 H18T 109.5 . . ?
N11 C188 H18U 109.5 . . ?
H18S C188 H18T 109.5 . . ?
H18S C188 H18U 109.5 . . ?
H18T C188 H18U 109.5 . . ?
N12 C189 H18V 109.4 . . ?
N12 C189 H18W 108.7 . . ?
N12 C189 H18X 110.3 . . ?
H18V C189 H18W 109.5 . . ?
H18V C189 H18X 109.5 . . ?
H18W C189 H18X 109.5 . . ?
H4A N4 H4B 120.0 . . ?
C180 N4 H4A 120.0 . . ?
C180 N4 H4B 120.0 . . ?
C180 N8 C181 120.8(15) . . ?
C180 N8 C184 118.6(18) . . ?
C181 N8 C184 117.2(16) . . ?
C180 N9 C182 122.7(18) . . ?
C180 N9 C183 123.9(19) . . ?
C182 N9 C183 112.5(16) . . ?
N4 C180 N8 118.8(18) . . ?
N9 C180 N4 117.2(18) . . ?
N9 C180 N8 123.8(17) . . ?
N8 C181 H18A 109.3 . . ?
N8 C181 H18B 109.5 . . ?
N8 C181 H18C 109.6 . . ?
H18A C181 H18B 109.5 . . ?
H18A C181 H18C 109.5 . . ?
H18B C181 H18C 109.5 . . ?
N9 C182 H18D 109.5 . . ?
N9 C182 H18E 109.5 . . ?
N9 C182 H18F 109.5 . . ?
H18D C182 H18E 109.5 . . ?
H18D C182 H18F 109.5 . . ?
H18E C182 H18F 109.5 . . ?
N9 C183 H18G 109.5 . . ?
N9 C183 H18H 109.5 . . ?
N9 C183 H18I 109.5 . . ?
H18G C183 H18H 109.5 . . ?
H18G C183 H18I 109.5 . . ?
H18H C183 H18I 109.5 . . ?
N8 C184 H18J 109.5 . . ?
N8 C184 H18K 109.5 . . ?
N8 C184 H18L 109.5 . . ?
H18J C184 H18K 109.5 . . ?
H18J C184 H18L 109.5 . . ?
H18K C184 H18L 109.5 . . ?

loop_
_geom_bond_atom_site_label_1
_geom_bond_atom_site_label_2
_geom_bond_distance
_geom_bond_site_symmetry_2
_geom_bond_publ_flag
Er1 O1 2.3697(6) . ?
Er1 O2 2.3536(6) . ?
Er1 O3 2.3379(6) . ?
Er1 O5 2.143(9) . ?
Er1 O6 2.147(9) . ?
Er1 O7 2.182(10) . ?
Er2 O2 2.3708(6) . ?
Er2 O3 2.3532(6) . ?
Er2 O4 2.3861(7) . ?
Er2 O8 2.120(10) . ?
Er2 O9 2.120(11) . ?
Er2 O10 2.159(9) . ?
Er3 O1 2.3699(6) . ?
Er3 O2 2.3561(6) . ?
Er3 O4 2.3572(6) . ?
Er3 O11 2.118(9) . ?
Er3 O12 2.126(9) . ?
Er3 O13 2.186(9) . ?
Er4 O1 2.3799(6) . ?
Er4 O3 2.3602(6) . ?
Er4 O4 2.3631(6) . ?
Er4 O14 2.112(9) . ?
Er4 O15 2.113(8) . ?
Er4 O16 2.162(10) . ?
O1 H1 0.9339 . ?
O2 H2 0.9778 . ?
O3 H3 0.9132 . ?
O4 H4 0.9663 . ?
O5 C4 1.335(16) . ?
O6 C38 1.352(17) . ?
O7 C53 1.358(18) . ?
O8 C82 1.360(16) . ?
O9 C7 1.357(17) . ?
O10 C3 1.321(17) . ?
O11 C28 1.329(16) . ?
O12 C70 1.353(16) . ?
O13 C2 1.355(15) . ?
O14 C42 1.334(16) . ?
O15 C46 1.331(14) . ?
O16 C36 1.369(18) . ?
C1 H1A 0.9500 . ?
C1 C24 1.365(19) . ?
C1 C70 1.42(2) . ?
C2 C5 1.43(2) . ?
C2 C26 1.38(2) . ?
C3 C8 1.416(19) . ?
C3 C33 1.38(2) . ?
C4 C41 1.368(18) . ?
C4 C77 1.378(19) . ?
C5 H5 0.9500 . ?
C5 C35 1.36(2) . ?
C6 C8 1.463(19) . ?
C6 C34 1.47(2) . ?
C6 C52 1.364(19) . ?
C7 C11 1.327(19) . ?
C7 C101 1.41(2) . ?
C8 C10 1.463(18) . ?
C9 C38 1.36(2) . ?
C9 C50 1.43(2) . ?
C9 C61 1.48(2) . ?
C10 C28 1.42(2) . ?
C10 C39 1.457(19) . ?
C11 H11 0.9500 . ?
C11 C162 1.37(2) . ?
C12 C23 1.46(2) . ?
C12 C25 1.46(2) . ?
C12 C76 1.36(2) . ?
C13 C18 1.38(3) . ?
C13 C26 1.45(2) . ?
C13 C14 1.469(19) . ?
C16 H16 0.9500 . ?
C16 C17 1.33(3) . ?
C16 C15 1.37(3) . ?
C17 H17 0.9500 . ?
C17 C18 1.43(2) . ?
C18 C35 1.40(3) . ?
C19 C37 1.49(2) . ?
C19 C65 1.38(2) . ?
C19 C74 1.49(2) . ?
C20 H20 0.9500 . ?
C20 C40 1.40(2) . ?
C20 C90 1.32(2) . ?
C21 C22 1.437(19) . ?
C21 C44 1.47(2) . ?
C21 C68 1.416(19) . ?
C22 C29 1.41(2) . ?
C22 C30 1.449(17) . ?
C23 C31 1.38(2) . ?
C23 C121 1.46(2) . ?
C24 H24 0.9500 . ?
C24 C54 1.45(2) . ?
C25 C26 1.50(2) . ?
C25 C36 1.363(19) . ?
C27 C45 1.512(19) . ?
C27 C49 1.417(19) . ?
C27 C82 1.39(2) . ?
C28 C32 1.410(19) . ?
C29 C55 1.43(2) . ?
C29 C92 1.403(19) . ?
C30 C41 1.501(18) . ?
C30 C46 1.385(17) . ?
C31 H31 0.9500 . ?
C31 C88 1.360(19) . ?
C32 H32 0.9500 . ?
C32 C67 1.34(2) . ?
C33 H33 0.9500 . ?
C33 C56 1.36(2) . ?
C34 C73 1.46(2) . ?
C34 C124 1.38(2) . ?
C35 H35 0.9500 . ?
C36 C100 1.41(2) . ?
C37 C41 1.456(19) . ?
C37 C75 1.40(2) . ?
C38 C57 1.41(2) . ?
C39 C72 1.46(2) . ?
C39 C79 1.42(2) . ?
C40 C83 1.42(2) . ?
C40 C97 1.47(2) . ?
C42 C43 1.389(19) . ?
C42 C45 1.43(2) . ?
C43 H43 0.9500 . ?
C43 C110 1.36(2) . ?
C44 H44 0.9500 . ?
C44 C94 1.41(2) . ?
C45 C60 1.38(2) . ?
C46 C48 1.413(19) . ?
C47 C54 1.39(2) . ?
C47 C61 1.43(2) . ?
C47 C93 1.48(2) . ?
C48 H48 0.9500 . ?
C48 C55 1.352(18) . ?
C49 C66 1.41(2) . ?
C49 C69 1.45(2) . ?
C50 C51 1.53(3) . ?
C50 C87 1.42(3) . ?
C51 C62 1.37(3) . ?
C51 C95 1.43(2) . ?
C52 C56 1.37(2) . ?
C52 C120 1.44(2) . ?
C53 C59 1.43(2) . ?
C53 C90 1.389(19) . ?
C54 C98 1.44(2) . ?
C55 H55 0.9500 . ?
C56 H56 0.9500 . ?
C57 H57 0.9500 . ?
C57 C84 1.36(2) . ?
C58 H58 0.9500 . ?
C58 C63 1.43(2) . ?
C58 C93 1.38(2) . ?
C59 C83 1.41(2) . ?
C59 C101 1.47(2) . ?
C60 C64 1.40(2) . ?
C60 C125 1.44(2) . ?
C61 C70 1.409(19) . ?
C62 H62 0.9500 . ?
C62 C81 1.42(2) . ?
C63 H63 0.9500 . ?
C63 C78 1.38(2) . ?
C64 C110 1.39(2) . ?
C64 C116 1.42(2) . ?
C65 H65 0.9500 . ?
C65 C115 1.38(2) . ?
C66 C80 1.41(2) . ?
C66 C85 1.41(2) . ?
C67 H67 0.9500 . ?
C67 C79 1.39(2) . ?
C68 C150 1.39(2) . ?
C68 C166 1.40(2) . ?
C69 C99 1.41(2) . ?
C69 C156 1.40(2) . ?
C71 H71 0.9500 . ?
C71 C72 1.41(2) . ?
C71 C89 1.38(2) . ?
C72 C109 1.47(2) . ?
C73 C112 1.36(2) . ?
C73 C128 1.39(2) . ?
C74 C122 1.40(3) . ?
C74 C135 1.46(3) . ?
C75 C91 1.42(2) . ?
C75 C155 1.44(2) . ?
C76 C105 1.40(2) . ?
C76 C106 1.49(2) . ?
C77 H77 0.9500 . ?
C77 C91 1.37(2) . ?
C78 H78 0.9500 . ?
C78 C86 1.41(3) . ?
C79 C103 1.42(2) . ?
C80 H80 0.9500 . ?
C80 C102 1.36(2) . ?
C81 H81 0.9500 . ?
C81 C107 1.43(3) . ?
C82 C102 1.416(19) . ?
C83 C158 1.50(2) . ?
C84 H84 0.9500 . ?
C84 C87 1.41(3) . ?
C85 H85 0.9500 . ?
C85 C137 1.35(2) . ?
C86 H86 0.9500 . ?
C86 C145 1.39(2) . ?
C87 C154 1.43(2) . ?
C88 H88 0.9500 . ?
C88 C123 1.43(2) . ?
C89 H89 0.9500 . ?
C89 C111 1.45(2) . ?
C90 H90 0.9500 . ?
C91 H91 0.9500 . ?
C92 H92 0.9500 . ?
C92 C150 1.34(2) . ?
C93 C145 1.43(2) . ?
C94 H94 0.9500 . ?
C94 C165 1.37(2) . ?
C95 C130 1.36(3) . ?
C95 C152 1.44(3) . ?
C96 H96 0.9500 . ?
C96 C121 1.45(2) . ?
C96 C123 1.32(2) . ?
C97 H97 0.9500 . ?
C97 C144 1.40(2) . ?
C98 H98 0.9500 . ?
C98 C108 1.37(2) . ?
C99 H99 0.9500 . ?
C99 C164 1.34(2) . ?
C100 H100 0.9500 . ?
C100 C105 1.31(2) . ?
C101 C175 1.40(2) . ?
C102 H102 0.9500 . ?
C103 H103 0.9500 . ?
C103 C113 1.32(3) . ?
C104 C114 1.46(3) . ?
C104 C144 1.35(2) . ?
C104 C158 1.43(3) . ?
C105 H105 0.9500 . ?
C106 H106 0.9500 . ?
C106 C133 1.34(2) . ?
C107 H107 0.9500 . ?
C107 C152 1.26(3) . ?
C108 H108 0.9500 . ?
C108 C145 1.40(3) . ?
C109 C113 1.37(2) . ?
C109 C119 1.46(3) . ?
C110 H110 0.9500 . ?
C111 H111 0.9500 . ?
C111 C119 1.31(2) . ?
C112 H112 0.9500 . ?
C112 C159 1.33(3) . ?
C113 H113 0.9500 . ?
C114 H114 0.9500 . ?
C114 C132 1.31(3) . ?
C115 H115 0.9500 . ?
C115 C136 1.42(2) . ?
C116 H116 0.9500 . ?
C116 C126 1.35(3) . ?
C117 H117 0.9500 . ?
C117 C158 1.43(2) . ?
C117 C161 1.50(3) . ?
C118 H118 0.9500 . ?
C118 C143 1.35(3) . ?
C118 C164 1.38(3) . ?
C119 H119 0.9500 . ?
C120 H120 0.9500 . ?
C120 C128 1.34(2) . ?
C121 C133 1.40(3) . ?
C122 H122 0.9500 . ?
C122 C136 1.31(3) . ?
C123 H123 0.9500 . ?
C124 H124 0.9500 . ?
C124 C131 1.37(2) . ?
C125 C129 1.45(2) . ?
C125 C141 1.41(3) . ?
C126 H126 0.9500 . ?
C126 C129 1.34(3) . ?
C128 H128 0.9500 . ?
C129 C134 1.39(3) . ?
C130 H130 0.9500 . ?
C130 C154 1.36(3) . ?
C131 H131 0.9500 . ?
C131 C159 1.42(2) . ?
C132 H132 0.9500 . ?
C132 C161 1.38(3) . ?
C133 H133 0.9500 . ?
C134 H134 0.9500 . ?
C134 C139 1.31(3) . ?
C135 H135 0.9500 . ?
C135 C155 1.28(3) . ?
C136 H136 0.9500 . ?
C137 H137 0.9500 . ?
C137 C156 1.44(2) . ?
C139 H139 0.9500 . ?
C139 C167 1.47(3) . ?
C141 H141 0.9500 . ?
C141 C167 1.47(3) . ?
C143 H143 0.9500 . ?
C143 C156 1.42(2) . ?
C144 H144 0.9500 . ?
C148 H148 0.9500 . ?
C148 C149 1.3900 . ?
C148 C147 1.3900 . ?
C149 H149 0.9500 . ?
C149 C146 1.3900 . ?
C146 H146 0.9500 . ?
C146 C15 1.3900 . ?
C15 C14 1.3900 . ?
C14 C147 1.3900 . ?
C147 H147 0.9500 . ?
C150 H150 0.9500 . ?
C152 H152 0.9500 . ?
C154 H154 0.9500 . ?
C155 H155 0.9500 . ?
C159 H159 0.9500 . ?
C161 H161 0.9500 . ?
C162 H162 0.9500 . ?
C162 C176 1.41(3) . ?
C164 H164 0.9500 . ?
C165 H165 0.9500 . ?
C165 C166 1.44(3) . ?
C166 H166 0.9500 . ?
C167 H167 0.9500 . ?
C168 H168 0.9500 . ?
C168 C170 1.45(3) . ?
C168 C177 1.45(3) . ?
C169 C170 1.3900 . ?
C169 C174 1.3900 . ?
C169 C175 1.51(2) . ?
C170 C171 1.3900 . ?
C171 H171 0.9500 . ?
C171 C172 1.3900 . ?
C172 H172 0.9500 . ?
C172 C173 1.3900 . ?
C173 H173 0.9500 . ?
C173 C174 1.3900 . ?
C174 H174 0.9500 . ?
C175 C176 1.46(3) . ?
C176 C177 1.41(3) . ?
C177 H177 0.9500 . ?
Cl1 C1B 1.743(11) . ?
Cl2 C1B 1.742(11) . ?
C1B H1BA 0.9900 . ?
C1B H1BB 0.9900 . ?
N1 H1B 0.8942 . ?
N1 H1C 0.8947 . ?
N1 C127 1.39(2) . ?
N5 C127 1.35(2) . ?
N5 C138 1.37(2) . ?
N5 C142 1.50(2) . ?
N6 C127 1.32(2) . ?
N6 C140 1.54(2) . ?
N6 C163 1.46(2) . ?
C138 H13A 0.9800 . ?
C138 H13B 0.9800 . ?
C138 H13C 0.9800 . ?
C140 H14A 0.9800 . ?
C140 H14B 0.9800 . ?
C140 H14C 0.9800 . ?
C142 H14D 0.9800 . ?
C142 H14E 0.9800 . ?
C142 H14F 0.9800 . ?
C163 H16D 0.9800 . ?
C163 H16E 0.9800 . ?
C163 H16F 0.9800 . ?
N2 H2A 0.8800 . ?
N2 H2B 0.8800 . ?
N2 C153 1.41(3) . ?
N7 C151 1.43(2) . ?
N7 C153 1.22(2) . ?
N7 C179 1.38(2) . ?
N10 C153 1.20(2) . ?
N10 C160 1.44(2) . ?
N10 C178 1.42(2) . ?
C151 H15A 0.9800 . ?
C151 H15B 0.9800 . ?
C151 H15C 0.9800 . ?
C160 H16A 0.9800 . ?
C160 H16B 0.9800 . ?
C160 H16C 0.9800 . ?
C178 H17A 0.9801 . ?
C178 H17B 0.9800 . ?
C178 H17C 0.9799 . ?
C179 H17D 0.9800 . ?
C179 H17E 0.9800 . ?
C179 H17F 0.9800 . ?
N3 H3A 0.8800 . ?
N3 H3B 0.8800 . ?
N3 C186 1.15(2) . ?
N11 C185 1.42(3) . ?
N11 C186 1.35(3) . ?
N11 C188 1.46(2) . ?
N12 C186 1.47(3) . ?
N12 C187 1.44(3) . ?
N12 C189 1.57(3) . ?
C185 H18M 0.9799 . ?
C185 H18N 0.9800 . ?
C185 H18O 0.9800 . ?
C187 H18P 0.9800 . ?
C187 H18Q 0.9800 . ?
C187 H18R 0.9800 . ?
C188 H18S 0.9800 . ?
C188 H18T 0.9800 . ?
C188 H18U 0.9800 . ?
C189 H18V 0.9799 . ?
C189 H18W 0.9800 . ?
C189 H18X 0.9799 . ?
N4 H4A 0.8800 . ?
N4 H4B 0.8800 . ?
N4 C180 1.34(2) . ?
N8 C180 1.36(2) . ?
N8 C181 1.40(2) . ?
N8 C184 1.46(2) . ?
N9 C180 1.27(2) . ?
N9 C182 1.46(2) . ?
N9 C183 1.52(2) . ?
C181 H18A 0.9798 . ?
C181 H18B 0.9798 . ?
C181 H18C 0.9800 . ?
C182 H18D 0.9800 . ?
C182 H18E 0.9800 . ?
C182 H18F 0.9800 . ?
C183 H18G 0.9800 . ?
C183 H18H 0.9800 . ?
C183 H18I 0.9800 . ?
C184 H18J 0.9800 . ?
C184 H18K 0.9800 . ?
C184 H18L 0.9800 . ?

loop_
_geom_torsion_atom_site_label_1
_geom_torsion_atom_site_label_2
_geom_torsion_atom_site_label_3
_geom_torsion_atom_site_label_4
_geom_torsion
_geom_torsion_site_symmetry_1
_geom_torsion_site_symmetry_2
_geom_torsion_site_symmetry_3
_geom_torsion_site_symmetry_4
_geom_torsion_publ_flag
Er1 O5 C4 C41 121.3(12) . . . . ?
Er1 O5 C4 C77 -63.1(18) . . . . ?
Er1 O6 C38 C9 115.3(15) . . . . ?
Er1 O6 C38 C57 -64.5(18) . . . . ?
Er1 O7 C53 C59 126.7(13) . . . . ?
Er1 O7 C53 C90 -55.9(19) . . . . ?
Er2 O8 C82 C27 122.7(14) . . . . ?
Er2 O8 C82 C102 -56(2) . . . . ?
Er2 O9 C7 C11 -52(2) . . . . ?
Er2 O9 C7 C101 130.6(14) . . . . ?
Er2 O10 C3 C8 117.4(14) . . . . ?
Er2 O10 C3 C33 -60(2) . . . . ?
Er3 O11 C28 C10 122.3(13) . . . . ?
Er3 O11 C28 C32 -57(2) . . . . ?
Er3 O12 C70 C1 -64.4(18) . . . . ?
Er3 O12 C70 C61 114.3(13) . . . . ?
Er3 O13 C2 C5 -62.6(16) . . . . ?
Er3 O13 C2 C26 118.2(14) . . . . ?
Er4 O14 C42 C43 -58.9(19) . . . . ?
Er4 O14 C42 C45 120.5(13) . . . . ?
Er4 O15 C46 C30 125.7(14) . . . . ?
Er4 O15 C46 C48 -60(2) . . . . ?
Er4 O16 C36 C25 120.7(13) . . . . ?
Er4 O16 C36 C100 -63.1(18) . . . . ?
O5 C4 C41 C30 0.1(18) . . . . ?
O5 C4 C41 C37 -177.7(11) . . . . ?
O5 C4 C77 C91 -179.6(13) . . . . ?
O6 C38 C57 C84 -179.5(13) . . . . ?
O7 C53 C59 C83 -179.4(14) . . . . ?
O7 C53 C59 C101 -2(2) . . . . ?
O7 C53 C90 C20 -175.9(14) . . . . ?
O8 C82 C102 C80 177.2(15) . . . . ?
O9 C7 C11 C162 -173.8(17) . . . . ?
O9 C7 C101 C59 -6(2) . . . . ?
O9 C7 C101 C175 171.3(17) . . . . ?
O10 C3 C8 C6 -175.1(14) . . . . ?
O10 C3 C8 C10 4(2) . . . . ?
O10 C3 C33 C56 -180.0(16) . . . . ?
O11 C28 C32 C67 -178.9(14) . . . . ?
O13 C2 C5 C35 -178.0(13) . . . . ?
O13 C2 C26 C13 -178.1(12) . . . . ?
O13 C2 C26 C25 -5(2) . . . . ?
O14 C42 C43 C110 178.8(13) . . . . ?
O14 C42 C45 C27 1.2(18) . . . . ?
O14 C42 C45 C60 -178.3(13) . . . . ?
O15 C46 C48 C55 -176.1(12) . . . . ?
O16 C36 C100 C105 179.8(15) . . . . ?
C1 C24 C54 C47 3(2) . . . . ?
C1 C24 C54 C98 -173.7(13) . . . . ?
C2 C5 C35 C18 -2(2) . . . . ?
C3 C8 C10 C28 -85.6(17) . . . . ?
C3 C8 C10 C39 86.8(17) . . . . ?
C3 C33 C56 C52 -4(3) . . . . ?
C4 C77 C91 C75 1(2) . . . . ?
C5 C2 C26 C13 3(2) . . . . ?
C5 C2 C26 C25 175.5(13) . . . . ?
C6 C8 C10 C28 93.4(17) . . . . ?
C6 C8 C10 C39 -94(2) . . . . ?
C6 C34 C73 C112 -178.4(17) . . . . ?
C6 C34 C73 C128 -5(2) . . . . ?
C6 C34 C124 C131 -175.8(19) . . . . ?
C6 C52 C56 C33 0(3) . . . . ?
C6 C52 C120 C128 3(3) . . . . ?
C7 C11 C162 C176 7(3) . . . . ?
C7 C101 C175 C169 -171.7(19) . . . . ?
C7 C101 C175 C176 -2(3) . . . . ?
C8 C3 C33 C56 2(3) . . . . ?
C8 C6 C34 C73 179.5(14) . . . . ?
C8 C6 C34 C124 -6(3) . . . . ?
C8 C6 C52 C56 5(2) . . . . ?
C8 C6 C52 C120 -178.2(15) . . . . ?
C8 C10 C28 O11 -4.8(19) . . . . ?
C8 C10 C28 C32 174.8(12) . . . . ?
C8 C10 C39 C72 3(2) . . . . ?
C8 C10 C39 C79 -176.3(13) . . . . ?
C9 C38 C57 C84 1(2) . . . . ?
C9 C50 C51 C62 2(3) . . . . ?
C9 C50 C51 C95 -175.6(15) . . . . ?
C9 C50 C87 C84 -3(2) . . . . ?
C9 C50 C87 C154 176.3(15) . . . . ?
C9 C61 C70 O12 -1.4(19) . . . . ?
C9 C61 C70 C1 177.3(13) . . . . ?
C10 C28 C32 C67 2(2) . . . . ?
C10 C39 C72 C71 -3(2) . . . . ?
C10 C39 C72 C109 178.9(13) . . . . ?
C10 C39 C79 C67 3(2) . . . . ?
C10 C39 C79 C103 179.9(14) . . . . ?
C11 C7 C101 C59 177.4(17) . . . . ?
C11 C7 C101 C175 -5(3) . . . . ?
C11 C162 C176 C175 -14(4) . . . . ?
C11 C162 C176 C177 162(2) . . . . ?
C12 C23 C31 C88 -172.3(16) . . . . ?
C12 C23 C121 C96 174.4(15) . . . . ?
C12 C23 C121 C133 -10(2) . . . . ?
C12 C25 C26 C2 87.3(18) . . . . ?
C12 C25 C26 C13 -100.4(18) . . . . ?
C12 C25 C36 O16 -176.8(13) . . . . ?
C12 C25 C36 C100 7(2) . . . . ?
C12 C76 C105 C100 -1(3) . . . . ?
C12 C76 C106 C133 -3(3) . . . . ?
C13 C18 C35 C5 -2(3) . . . . ?
C13 C14 C147 C148 -175.0(13) . . . . ?
C16 C17 C18 C13 3(3) . . . . ?
C16 C17 C18 C35 176.0(17) . . . . ?
C16 C15 C14 C13 -12.4(17) . . . . ?
C16 C15 C14 C147 172.3(17) . . . . ?
C17 C16 C15 C146 -176.8(15) . . . . ?
C17 C16 C15 C14 11(3) . . . . ?
C17 C18 C35 C5 -175.3(15) . . . . ?
C18 C13 C26 C2 -6(2) . . . . ?
C18 C13 C26 C25 -178.2(15) . . . . ?
C18 C13 C14 C15 8.9(17) . . . . ?
C18 C13 C14 C147 -175.9(12) . . . . ?
C19 C37 C41 C4 171.9(13) . . . . ?
C19 C37 C41 C30 -6(2) . . . . ?
C19 C37 C75 C91 -174.9(13) . . . . ?
C19 C37 C75 C155 2(2) . . . . ?
C19 C65 C115 C136 1(3) . . . . ?
C19 C74 C122 C136 -2(3) . . . . ?
C19 C74 C135 C155 7(3) . . . . ?
C20 C40 C83 C59 1(2) . . . . ?
C20 C40 C83 C158 -175.9(15) . . . . ?
C20 C40 C97 C144 -177.6(17) . . . . ?
C21 C22 C29 C55 -176.7(14) . . . . ?
C21 C22 C29 C92 5(2) . . . . ?
C21 C22 C30 C41 0(2) . . . . ?
C21 C22 C30 C46 178.2(14) . . . . ?
C21 C44 C94 C165 5(3) . . . . ?
C21 C68 C150 C92 2(3) . . . . ?
C21 C68 C166 C165 -3(3) . . . . ?
C22 C21 C44 C94 178.0(15) . . . . ?
C22 C21 C68 C150 5(2) . . . . ?
C22 C21 C68 C166 -179.2(16) . . . . ?
C22 C29 C55 C48 -5(2) . . . . ?
C22 C29 C92 C150 1(3) . . . . ?
C22 C30 C41 C4 102.0(15) . . . . ?
C22 C30 C41 C37 -80.2(17) . . . . ?
C22 C30 C46 O15 177.7(11) . . . . ?
C22 C30 C46 C48 3.4(19) . . . . ?
C23 C12 C25 C26 7(2) . . . . ?
C23 C12 C25 C36 177.9(14) . . . . ?
C23 C12 C76 C105 179.4(16) . . . . ?
C23 C12 C76 C106 -5(2) . . . . ?
C23 C31 C88 C123 -4(3) . . . . ?
C23 C121 C133 C106 3(3) . . . . ?
C24 C1 C70 O12 177.6(12) . . . . ?
C24 C1 C70 C61 -1(2) . . . . ?
C24 C54 C98 C108 178.3(14) . . . . ?
C25 C12 C23 C31 3(3) . . . . ?
C25 C12 C23 C121 -174.3(15) . . . . ?
C25 C12 C76 C105 4(3) . . . . ?
C25 C12 C76 C106 -179.9(14) . . . . ?
C25 C36 C100 C105 -4(2) . . . . ?
C26 C2 C5 C35 1(2) . . . . ?
C26 C13 C18 C17 178.8(14) . . . . ?
C26 C13 C18 C35 6(2) . . . . ?
C26 C13 C14 C15 -174.7(12) . . . . ?
C26 C13 C14 C147 0(2) . . . . ?
C26 C25 C36 O16 -5(2) . . . . ?
C26 C25 C36 C100 178.6(14) . . . . ?
C27 C45 C60 C64 -179.3(14) . . . . ?
C27 C45 C60 C125 0(3) . . . . ?
C27 C49 C66 C80 -1(2) . . . . ?
C27 C49 C66 C85 178.8(15) . . . . ?
C27 C49 C69 C99 1(3) . . . . ?
C27 C49 C69 C156 -178.2(17) . . . . ?
C27 C82 C102 C80 -2(2) . . . . ?
C28 C10 C39 C72 175.2(13) . . . . ?
C28 C10 C39 C79 -4.3(19) . . . . ?
C28 C32 C67 C79 -3(2) . . . . ?
C29 C22 C30 C41 176.0(13) . . . . ?
C29 C22 C30 C46 -6(2) . . . . ?
C29 C92 C150 C68 -5(3) . . . . ?
C30 C22 C29 C55 7(2) . . . . ?
C30 C22 C29 C92 -171.6(14) . . . . ?
C30 C46 C48 C55 -2(2) . . . . ?
C31 C23 C121 C96 -3(2) . . . . ?
C31 C23 C121 C133 172.5(16) . . . . ?
C31 C88 C123 C96 0(3) . . . . ?
C32 C67 C79 C39 0(3) . . . . ?
C32 C67 C79 C103 -176.5(16) . . . . ?
C33 C3 C8 C6 3(2) . . . . ?
C33 C3 C8 C10 -178.3(15) . . . . ?
C34 C6 C8 C3 173.1(14) . . . . ?
C34 C6 C8 C10 -6(2) . . . . ?
C34 C6 C52 C56 -174.2(16) . . . . ?
C34 C6 C52 C120 2(2) . . . . ?
C34 C73 C112 C159 -10(3) . . . . ?
C34 C73 C128 C120 10(3) . . . . ?
C34 C124 C131 C159 -1(3) . . . . ?
C36 C25 C26 C2 -83.9(18) . . . . ?
C36 C25 C26 C13 88.4(19) . . . . ?
C36 C100 C105 C76 1(3) . . . . ?
C37 C19 C65 C115 -177.8(15) . . . . ?
C37 C19 C74 C122 178.9(15) . . . . ?
C37 C19 C74 C135 -3(2) . . . . ?
C37 C75 C91 C77 -1(2) . . . . ?
C37 C75 C155 C135 2(3) . . . . ?
C38 C9 C50 C51 -176.4(14) . . . . ?
C38 C9 C50 C87 1(2) . . . . ?
C38 C9 C61 C47 85.5(17) . . . . ?
C38 C9 C61 C70 -89.0(16) . . . . ?
C38 C57 C84 C87 -3(2) . . . . ?
C39 C10 C28 O11 -177.7(12) . . . . ?
C39 C10 C28 C32 2(2) . . . . ?
C39 C72 C109 C113 1(2) . . . . ?
C39 C72 C109 C119 178.4(15) . . . . ?
C39 C79 C103 C113 2(3) . . . . ?
C40 C20 C90 C53 -5(2) . . . . ?
C40 C83 C158 C104 -11(3) . . . . ?
C40 C83 C158 C117 169.6(18) . . . . ?
C40 C97 C144 C104 -3(3) . . . . ?
C41 C4 C77 C91 -4(2) . . . . ?
C41 C30 C46 O15 -4.0(18) . . . . ?
C41 C30 C46 C48 -178.3(12) . . . . ?
C41 C37 C75 C91 4(2) . . . . ?
C41 C37 C75 C155 -179.5(14) . . . . ?
C42 C43 C110 C64 -1(2) . . . . ?
C42 C45 C60 C64 0(2) . . . . ?
C42 C45 C60 C125 179.1(15) . . . . ?
C43 C42 C45 C27 -179.3(12) . . . . ?
C43 C42 C45 C60 1(2) . . . . ?
C44 C21 C22 C29 169.8(14) . . . . ?
C44 C21 C22 C30 -14(2) . . . . ?
C44 C21 C68 C150 -172.9(16) . . . . ?
C44 C21 C68 C166 3(2) . . . . ?
C44 C94 C165 C166 -5(3) . . . . ?
C45 C27 C49 C66 -173.5(15) . . . . ?
C45 C27 C49 C69 9(3) . . . . ?
C45 C27 C82 O8 -3(2) . . . . ?
C45 C27 C82 C102 175.9(14) . . . . ?
C45 C42 C43 C110 -1(2) . . . . ?
C45 C60 C64 C110 -2(2) . . . . ?
C45 C60 C64 C116 176.6(15) . . . . ?
C45 C60 C125 C129 -175.2(17) . . . . ?
C45 C60 C125 C141 2(3) . . . . ?
C46 C30 C41 C4 -76.2(16) . . . . ?
C46 C30 C41 C37 101.5(15) . . . . ?
C46 C48 C55 C29 3(2) . . . . ?
C47 C54 C98 C108 2(2) . . . . ?
C47 C61 C70 O12 -176.3(12) . . . . ?
C47 C61 C70 C1 2(2) . . . . ?
C47 C93 C145 C86 174.8(14) . . . . ?
C47 C93 C145 C108 1(2) . . . . ?
C49 C27 C45 C42 91.0(18) . . . . ?
C49 C27 C45 C60 -90(2) . . . . ?
C49 C27 C82 O8 -178.0(14) . . . . ?
C49 C27 C82 C102 1(2) . . . . ?
C49 C66 C80 C102 0(3) . . . . ?
C49 C66 C85 C137 2(3) . . . . ?
C49 C69 C99 C164 177.3(19) . . . . ?
C49 C69 C156 C137 -3(3) . . . . ?
C49 C69 C156 C143 -174.7(18) . . . . ?
C50 C9 C38 O6 -179.3(12) . . . . ?
C50 C9 C38 C57 0(2) . . . . ?
C50 C9 C61 C47 -96.7(19) . . . . ?
C50 C9 C61 C70 88.9(18) . . . . ?
C50 C51 C62 C81 -177.7(15) . . . . ?
C50 C51 C95 C130 -2(3) . . . . ?
C50 C51 C95 C152 177.0(15) . . . . ?
C50 C87 C154 C130 0(3) . . . . ?
C51 C50 C87 C84 174.6(15) . . . . ?
C51 C50 C87 C154 -6(2) . . . . ?
C51 C62 C81 C107 0(3) . . . . ?
C51 C95 C130 C154 -6(3) . . . . ?
C51 C95 C152 C107 1(3) . . . . ?
C52 C6 C8 C3 -7(2) . . . . ?
C52 C6 C8 C10 174.5(15) . . . . ?
C52 C6 C34 C73 -1(2) . . . . ?
C52 C6 C34 C124 174.1(17) . . . . ?
C52 C120 C128 C73 -9(3) . . . . ?
C53 C59 C83 C40 -4(2) . . . . ?
C53 C59 C83 C158 172.4(16) . . . . ?
C53 C59 C101 C7 -74(2) . . . . ?
C53 C59 C101 C175 109(2) . . . . ?
C54 C47 C61 C9 -175.4(14) . . . . ?
C54 C47 C61 C70 -1(2) . . . . ?
C54 C47 C93 C58 -173.7(15) . . . . ?
C54 C47 C93 C145 4(2) . . . . ?
C54 C98 C108 C145 3(2) . . . . ?
C55 C29 C92 C150 -177.1(17) . . . . ?
C56 C52 C120 C128 179.0(18) . . . . ?
C57 C84 C87 C50 4(2) . . . . ?
C57 C84 C87 C154 -175.3(16) . . . . ?
C58 C63 C78 C86 3(2) . . . . ?
C58 C93 C145 C86 -8(2) . . . . ?
C58 C93 C145 C108 178.6(15) . . . . ?
C59 C53 C90 C20 1(2) . . . . ?
C59 C83 C158 C104 172.3(19) . . . . ?
C59 C83 C158 C117 -7(3) . . . . ?
C59 C101 C175 C169 5(4) . . . . ?
C59 C101 C175 C176 175(2) . . . . ?
C60 C64 C110 C43 2(2) . . . . ?
C60 C64 C116 C126 0(3) . . . . ?
C60 C125 C129 C126 -3(3) . . . . ?
C60 C125 C129 C134 180(2) . . . . ?
C60 C125 C141 C167 -176(2) . . . . ?
C61 C9 C38 O6 -1.3(19) . . . . ?
C61 C9 C38 C57 178.5(13) . . . . ?
C61 C9 C50 C51 6(2) . . . . ?
C61 C9 C50 C87 -177.2(14) . . . . ?
C61 C47 C54 C24 -2(2) . . . . ?
C61 C47 C54 C98 174.8(14) . . . . ?
C61 C47 C93 C58 7(2) . . . . ?
C61 C47 C93 C145 -176.0(13) . . . . ?
C62 C51 C95 C130 -179.0(19) . . . . ?
C62 C51 C95 C152 0(3) . . . . ?
C62 C81 C107 C152 1(3) . . . . ?
C63 C58 C93 C47 -176.4(14) . . . . ?
C63 C58 C93 C145 6(2) . . . . ?
C63 C78 C86 C145 -5(3) . . . . ?
C64 C60 C125 C129 4(2) . . . . ?
C64 C60 C125 C141 -179.1(18) . . . . ?
C64 C116 C126 C129 1(3) . . . . ?
C65 C19 C37 C41 -5(2) . . . . ?
C65 C19 C37 C75 173.8(15) . . . . ?
C65 C19 C74 C122 3(2) . . . . ?
C65 C19 C74 C135 -178.5(15) . . . . ?
C65 C115 C136 C122 1(3) . . . . ?
C66 C49 C69 C99 -176.7(17) . . . . ?
C66 C49 C69 C156 4(2) . . . . ?
C66 C80 C102 C82 1(2) . . . . ?
C66 C85 C137 C156 0(3) . . . . ?
C67 C79 C103 C113 178.1(19) . . . . ?
C68 C21 C22 C29 -8(2) . . . . ?
C68 C21 C22 C30 168.1(14) . . . . ?
C68 C21 C44 C94 -4(2) . . . . ?
C69 C49 C66 C80 176.8(15) . . . . ?
C69 C49 C66 C85 -3(2) . . . . ?
C69 C99 C164 C118 2(3) . . . . ?
C70 C1 C24 C54 -2(2) . . . . ?
C71 C72 C109 C113 -177.0(17) . . . . ?
C71 C72 C109 C119 0(2) . . . . ?
C71 C89 C111 C119 3(2) . . . . ?
C72 C39 C79 C67 -176.1(14) . . . . ?
C72 C39 C79 C103 0(2) . . . . ?
C72 C71 C89 C111 -2(2) . . . . ?
C72 C109 C113 C103 1(3) . . . . ?
C72 C109 C119 C111 1(3) . . . . ?
C73 C34 C124 C131 -1(3) . . . . ?
C73 C112 C159 C131 9(3) . . . . ?
C74 C19 C37 C41 -179.8(13) . . . . ?
C74 C19 C37 C75 -1(2) . . . . ?
C74 C19 C65 C115 -3(2) . . . . ?
C74 C122 C136 C115 0(3) . . . . ?
C74 C135 C155 C75 -7(3) . . . . ?
C75 C37 C41 C4 -7(2) . . . . ?
C75 C37 C41 C30 175.6(13) . . . . ?
C76 C12 C23 C31 -171.9(17) . . . . ?
C76 C12 C23 C121 11(2) . . . . ?
C76 C12 C25 C26 -177.9(14) . . . . ?
C76 C12 C25 C36 -7(2) . . . . ?
C76 C106 C133 C121 4(3) . . . . ?
C77 C4 C41 C30 -175.4(12) . . . . ?
C77 C4 C41 C37 7(2) . . . . ?
C78 C86 C145 C93 7(2) . . . . ?
C78 C86 C145 C108 -178.5(15) . . . . ?
C79 C39 C72 C71 176.2(14) . . . . ?
C79 C39 C72 C109 -2(2) . . . . ?
C79 C103 C113 C109 -2(3) . . . . ?
C80 C66 C85 C137 -178.6(17) . . . . ?
C81 C107 C152 C95 -2(4) . . . . ?
C82 C27 C45 C42 -83.4(16) . . . . ?
C82 C27 C45 C60 96.0(19) . . . . ?
C82 C27 C49 C66 0(2) . . . . ?
C82 C27 C49 C69 -177.4(16) . . . . ?
C83 C40 C97 C144 1(3) . . . . ?
C83 C59 C101 C7 103(2) . . . . ?
C83 C59 C101 C175 -74(3) . . . . ?
C84 C87 C154 C130 178.7(18) . . . . ?
C85 C66 C80 C102 -179.6(16) . . . . ?
C85 C137 C156 C69 1(3) . . . . ?
C85 C137 C156 C143 173.2(19) . . . . ?
C87 C50 C51 C62 -175.4(17) . . . . ?
C87 C50 C51 C95 7(2) . . . . ?
C89 C71 C72 C39 -177.8(14) . . . . ?
C89 C71 C72 C109 0(2) . . . . ?
C89 C111 C119 C109 -3(3) . . . . ?
C90 C20 C40 C83 3(2) . . . . ?
C90 C20 C40 C97 -178.1(16) . . . . ?
C90 C53 C59 C83 3(2) . . . . ?
C90 C53 C59 C101 -179.6(14) . . . . ?
C91 C75 C155 C135 178.8(17) . . . . ?
C92 C29 C55 C48 172.9(14) . . . . ?
C93 C47 C54 C24 178.5(13) . . . . ?
C93 C47 C54 C98 -5(2) . . . . ?
C93 C47 C61 C9 4(2) . . . . ?
C93 C47 C61 C70 178.8(13) . . . . ?
C93 C58 C63 C78 -4(3) . . . . ?
C94 C165 C166 C68 4(3) . . . . ?
C95 C51 C62 C81 0(3) . . . . ?
C95 C130 C154 C87 7(3) . . . . ?
C96 C121 C133 C106 178.3(18) . . . . ?
C97 C40 C83 C59 -177.2(15) . . . . ?
C97 C40 C83 C158 6(2) . . . . ?
C98 C108 C145 C86 -178.5(15) . . . . ?
C98 C108 C145 C93 -5(2) . . . . ?
C99 C69 C156 C137 177.5(18) . . . . ?
C99 C69 C156 C143 6(3) . . . . ?
C101 C7 C11 C162 3(3) . . . . ?
C101 C59 C83 C40 178.9(15) . . . . ?
C101 C59 C83 C158 -4(3) . . . . ?
C101 C175 C176 C162 11(4) . . . . ?
C101 C175 C176 C177 -165(2) . . . . ?
C104 C114 C132 C161 -8(4) . . . . ?
C105 C76 C106 C133 173.3(18) . . . . ?
C106 C76 C105 C100 -177.2(16) . . . . ?
C110 C64 C116 C126 178.7(16) . . . . ?
C112 C73 C128 C120 -176.4(18) . . . . ?
C113 C109 C119 C111 179(2) . . . . ?
C114 C104 C144 C97 -176(2) . . . . ?
C114 C104 C158 C83 -176.3(19) . . . . ?
C114 C104 C158 C117 3(3) . . . . ?
C114 C132 C161 C117 9(4) . . . . ?
C116 C64 C110 C43 -176.2(14) . . . . ?
C116 C126 C129 C125 0(3) . . . . ?
C116 C126 C129 C134 178.0(19) . . . . ?
C118 C143 C156 C69 -7(3) . . . . ?
C118 C143 C156 C137 -179(2) . . . . ?
C119 C109 C113 C103 -176.1(19) . . . . ?
C120 C52 C56 C33 -176.8(17) . . . . ?
C121 C23 C31 C88 5(2) . . . . ?
C121 C96 C123 C88 1(3) . . . . ?
C122 C74 C135 C155 -174.8(19) . . . . ?
C123 C96 C121 C23 0(3) . . . . ?
C123 C96 C121 C133 -175.5(18) . . . . ?
C124 C34 C73 C112 6(3) . . . . ?
C124 C34 C73 C128 179.6(17) . . . . ?
C124 C131 C159 C112 -3(4) . . . . ?
C125 C60 C64 C110 179.0(15) . . . . ?
C125 C60 C64 C116 -2(2) . . . . ?
C125 C129 C134 C139 -6(4) . . . . ?
C125 C141 C167 C139 -2(4) . . . . ?
C126 C129 C134 C139 176(2) . . . . ?
C128 C73 C112 C159 176.3(19) . . . . ?
C129 C125 C141 C167 1(3) . . . . ?
C129 C134 C139 C167 6(5) . . . . ?
C130 C95 C152 C107 180(2) . . . . ?
C134 C139 C167 C141 -2(4) . . . . ?
C135 C74 C122 C136 -179.9(18) . . . . ?
C141 C125 C129 C126 180(2) . . . . ?
C141 C125 C129 C134 2(3) . . . . ?
C143 C118 C164 C99 -3(4) . . . . ?
C144 C104 C114 C132 176(2) . . . . ?
C144 C104 C158 C83 9(3) . . . . ?
C144 C104 C158 C117 -171.5(19) . . . . ?
C148 C149 C146 C15 0.0 . . . . ?
C149 C148 C147 C14 0.0 . . . . ?
C149 C146 C15 C16 -172.9(15) . . . . ?
C149 C146 C15 C14 0.0 . . . . ?
C146 C15 C14 C13 175.3(12) . . . . ?
C146 C15 C14 C147 0.0 . . . . ?
C15 C16 C17 C18 -5(3) . . . . ?
C15 C14 C147 C148 0.0 . . . . ?
C14 C13 C18 C17 -4(2) . . . . ?
C14 C13 C18 C35 -177.7(14) . . . . ?
C14 C13 C26 C2 177.6(14) . . . . ?
C14 C13 C26 C25 6(2) . . . . ?
C147 C148 C149 C146 0.0 . . . . ?
C150 C68 C166 C165 173.0(18) . . . . ?
C152 C95 C130 C154 175.9(18) . . . . ?
C155 C75 C91 C77 -177.8(15) . . . . ?
C156 C69 C99 C164 -3(3) . . . . ?
C158 C104 C114 C132 2(3) . . . . ?
C158 C104 C144 C97 -2(3) . . . . ?
C158 C117 C161 C132 -4(3) . . . . ?
C161 C117 C158 C83 177.5(19) . . . . ?
C161 C117 C158 C104 -2(3) . . . . ?
C162 C176 C177 C168 180(3) . . . . ?
C164 C118 C143 C156 5(3) . . . . ?
C166 C68 C150 C92 -174.4(18) . . . . ?
C168 C170 C171 C172 172.7(19) . . . . ?
C169 C170 C171 C172 0.0 . . . . ?
C169 C175 C176 C162 -178(2) . . . . ?
C169 C175 C176 C177 6(4) . . . . ?
C170 C168 C177 C176 4(4) . . . . ?
C170 C169 C174 C173 0.0 . . . . ?
C170 C169 C175 C101 161.3(19) . . . . ?
C170 C169 C175 C176 -9(3) . . . . ?
C170 C171 C172 C173 0.0 . . . . ?
C171 C172 C173 C174 0.0 . . . . ?
C172 C173 C174 C169 0.0 . . . . ?
C174 C169 C170 C168 -172(2) . . . . ?
C174 C169 C170 C171 0.0 . . . . ?
C174 C169 C175 C101 -17(3) . . . . ?
C174 C169 C175 C176 173.2(17) . . . . ?
C175 C169 C170 C168 10(2) . . . . ?
C175 C169 C170 C171 -178.2(18) . . . . ?
C175 C169 C174 C173 178.1(18) . . . . ?
C175 C176 C177 C168 -4(4) . . . . ?
C177 C168 C170 C169 -7(3) . . . . ?
C177 C168 C170 C171 -179.7(19) . . . . ?
C138 N5 C127 N1 19(3) . . . . ?
C138 N5 C127 N6 -166(2) . . . . ?
C140 N6 C127 N1 -147.3(16) . . . . ?
C140 N6 C127 N5 37(3) . . . . ?
C142 N5 C127 N1 -148.5(16) . . . . ?
C142 N5 C127 N6 27(3) . . . . ?
C163 N6 C127 N1 18(2) . . . . ?
C163 N6 C127 N5 -157.6(18) . . . . ?
C151 N7 C153 N2 8(4) . . . . ?
C151 N7 C153 N10 -157(3) . . . . ?
C160 N10 C153 N2 -135(3) . . . . ?
C160 N10 C153 N7 31(5) . . . . ?
C178 N10 C153 N2 24(4) . . . . ?
C178 N10 C153 N7 -170(3) . . . . ?
C179 N7 C153 N2 -144(3) . . . . ?
C179 N7 C153 N10 51(5) . . . . ?
C185 N11 C186 N3 -14(4) . . . . ?
C185 N11 C186 N12 152(3) . . . . ?
C187 N12 C186 N3 -38(3) . . . . ?
C187 N12 C186 N11 157(3) . . . . ?
C188 N11 C186 N3 159(3) . . . . ?
C188 N11 C186 N12 -36(4) . . . . ?
C189 N12 C186 N3 138(3) . . . . ?
C189 N12 C186 N11 -28(4) . . . . ?
C181 N8 C180 N4 7(3) . . . . ?
C181 N8 C180 N9 -167(2) . . . . ?
C182 N9 C180 N4 32(3) . . . . ?
C182 N9 C180 N8 -153.7(18) . . . . ?
C183 N9 C180 N4 -135.9(19) . . . . ?
C183 N9 C180 N8 38(3) . . . . ?
C184 N8 C180 N4 -151.6(18) . . . . ?
C184 N8 C180 N9 35(3) . . . . ?

loop_
_smtbx_masks_void_nr
_smtbx_masks_void_average_x
_smtbx_masks_void_average_y
_smtbx_masks_void_average_z
_smtbx_masks_void_volume
_smtbx_masks_void_count_electrons
_smtbx_masks_void_content
1 0.500 -0.742 -0.250 1866.4 490.4 '12 CH2Cl2'
2 0.000 -0.954 0.250 1866.4 484.5 '12 CH2Cl2'
3 -0.110 0.188 0.772 46.8 11.0 '1 H2O'
4 0.110 0.688 0.728 46.8 11.0 '1 H2O'
5 0.390 0.312 0.228 46.8 10.8 '1 H2O'
6 0.610 0.812 0.272 46.8 11.3 '1 H2O'
